data_7710924
loop_
_publ_author_name
'Mitzel, Norbert Werner'
'Aders, Niklas'
'Lamm, Jan-Hendrik'
'Beckmann, Jean Louis'
'Neumann, Beate'
'Stammler, Georg'

_publ_section_title
;
 Synthesis of bi- and tetradentate poly-Lewis acids by hydroalumination of
 poly-alkynyl-anthracene derivatives
;
_journal_name_full 'Dalton Transactions'
_journal_paper_doi 10.1039/D2DT02118H
_journal_year 2022
_chemical_formula_moiety 'C92 H176 Al4 Si16, C6 H6'
_chemical_formula_sum 'C98 H182 Al4 Si16'
_chemical_formula_weight 1917.79
_space_group_crystal_system triclinic
_space_group_IT_number 2
_space_group_name_Hall '-P 1'
_space_group_name_H-M_alt 'P -1'
_atom_sites_solution_hydrogens geom
_atom_sites_solution_primary dual
_audit_creation_date 2021-06-22
_audit_creation_method
;
Olex2 1.3-ac4
(compiled 2019.04.23 svn.r3594 for Rigaku Oxford Diffraction, GUI svn.r5739)
;
_audit_update_record
;
2022-04-01 deposited with the CCDC.	2022-08-08 downloaded from the CCDC.
;
_cell_angle_alpha 102.967(2)
_cell_angle_beta 103.576(2)
_cell_angle_gamma 97.456(2)
_cell_formula_units_Z 2
_cell_length_a 15.1482(3)
_cell_length_b 18.5350(3)
_cell_length_c 23.3981(4)
_cell_measurement_reflns_used 47681
_cell_measurement_temperature 100.0(1)
_cell_measurement_theta_max 76.2690
_cell_measurement_theta_min 2.6720
_cell_volume 6106.6(2)
_computing_cell_refinement 'CrysAlisPro 1.171.41.104a (Rigaku OD, 2021)'
_computing_data_collection 'CrysAlisPro 1.171.41.104a (Rigaku OD, 2021)'
_computing_data_reduction 'CrysAlisPro 1.171.41.104a (Rigaku OD, 2021)'
_computing_molecular_graphics 'Olex2 (Dolomanov et al., 2009)'
_computing_publication_material 'Olex2 (Dolomanov et al., 2009)'
_computing_structure_refinement 'ShelXL (Sheldrick, 2015)'
_computing_structure_solution 'ShelXT (Sheldrick, 2015)'
_diffrn_ambient_environment N~2~
_diffrn_ambient_temperature 100.0(1)
_diffrn_detector 'CCD plate'
_diffrn_detector_area_resol_mean 5.3114
_diffrn_detector_type Atlas
_diffrn_measured_fraction_theta_full 0.999
_diffrn_measured_fraction_theta_max 0.981
_diffrn_measurement_details
;
List of Runs (angles in degrees, time in seconds):

  # Type    Start    End  Width  t~exp~   \w     \q     \k     \f   Frames
#--------------------------------------------------------------------------
  1  \w    -76.00  -6.00   1.00    2.50    --  -38.50 125.00  30.00   70
  2  \w   -116.00  -8.00   1.00    2.50    --  -38.50 -19.00  90.00  108
  3  \w    -74.00 -29.00   1.00    2.50    --  -38.50 125.00  90.00   45
  4  \w    -56.00  33.00   1.00    2.50    --  -38.50  37.00 -90.00   89
  5  \w    -56.00  28.00   1.00    2.50    --  -38.50  57.00  30.00   84
  6  \w    -37.00  31.00   1.00    2.50    --  -38.50  37.00-180.00   68
  7  \w     17.00  88.00   1.00    2.50    --   42.20  71.00-126.58   71
  8  \w     27.00  96.00   1.00    2.50    --   42.20-125.00 -30.00   69
  9  \w     11.00  36.00   1.00    2.50    --   42.20  82.00-149.74   25
 10  \w     13.00  42.00   1.00    2.50    --   42.20  78.00 107.23   29
 11  \w     11.00  40.00   1.00    2.50    --   42.20  81.00 -86.00   29
 12  \w     58.00  97.00   1.00    2.50    --   42.20  37.00-150.00   39
 13  \w     16.00  99.00   1.00    2.50    --   42.20  67.00 -27.86   83
 14  \w     17.00  50.00   1.00    2.50    --   42.20  57.00  90.00   33
 15  \w     23.00  53.00   1.00    2.50    --   42.20  37.00-150.00   30
 16  \w     55.00  82.00   1.00    2.50    --   42.20  57.00  90.00   27
 17  \w     11.00  38.00   1.00    2.50    --   42.20  80.00  31.99   27
 18  \w     13.00  42.00   1.00    2.50    --   42.20  76.00 159.39   29
 19  \w     18.00  87.00   1.00    2.50    --   42.20  57.00  30.00   69
 20  \w     13.00  38.00   1.00    2.50    --   42.20  77.00  -3.22   25
 21  \w     17.00 111.00   1.00    2.50    --   42.20  57.00 -90.00   94
 22  \w     85.00 125.00   1.00   10.00    --  111.00  62.00-112.45   40
 23  \w    153.00 178.00   1.00   10.00    --  111.00  67.00 149.05   25
 24  \w     88.00 115.00   1.00   10.00    --  111.00  47.00 149.19   27
 25  \w     85.00 117.00   1.00   10.00    --  111.00  60.00 168.22   32
 26  \w    129.00 177.00   1.00   10.00    --  111.00  57.00 144.79   48
 27  \w     83.00 112.00   1.00   10.00    --  111.00  70.00-168.30   29
 28  \w     83.00 110.00   1.00   10.00    --  111.00  69.00  88.11   27
 29  \w    147.00 178.00   1.00   10.00    --  111.00  69.00  88.11   31
 30  \w     46.00 107.00   1.00   10.00    --  111.00 -97.00  76.22   61
 31  \w     83.00 110.00   1.00   10.00    --  111.00  67.00 149.05   27
 32  \w     86.00 113.00   1.00   10.00    --  111.00  57.00 144.79   27
 33  \w     85.00 112.00   1.00   10.00    --  111.00  61.00  11.02   27
 34  \w     83.00 178.00   1.00   10.00    --  111.00  67.00 -13.95   95
 35  \w     82.00 109.00   1.00   10.00    --  111.00  71.00 177.84   27
 36  \w     86.00 139.00   1.00   10.00    --  111.00  58.00 -18.98   53
 37  \w    142.00 178.00   1.00   10.00    --  111.00  64.00 -77.58   36
 38  \w     84.00 111.00   1.00   10.00    --  111.00  64.00 -77.58   27
 39  \w     85.00 113.00   1.00   10.00    --  111.00  60.00 -66.59   28
 40  \w     87.00 114.00   1.00   10.00    --  111.00  52.00-116.48   27
 41  \w    115.00 178.00   1.00   10.00    --  111.00  61.00 120.00   63
 42  \w     85.00 112.00   1.00   10.00    --  111.00  61.00 120.00   27
 43  \w     89.00 155.00   1.00   10.00    --  111.00  45.00  60.00   66
 44  \w     31.00 107.00   1.00   10.00    --  111.00 -94.00 120.00   76
 45  \w     84.00 126.00   1.00   10.00    --  111.00  64.00 102.58   42
 46  \w     87.00 113.00   1.00   10.00    --  111.00-125.00  60.00   26
 47  \w     85.00 171.00   1.00   10.00    --  111.00  61.00  74.76   86
 48  \w     43.00 135.00   1.00   10.00    --  111.00 -61.00 120.00   92
 49  \w     85.00 168.00   1.00   10.00    --  111.00  61.00  30.00   83
 50  \w     85.00 112.00   1.00   10.00    --  111.00  61.00  60.00   27
 51  \w     86.00 113.00   1.00   10.00    --  111.00  61.00   0.00   27
 52  \w     89.00 116.00   1.00   10.00    --  111.00  45.00-120.00   27
 53  \w    132.00 176.00   1.00   10.00    --  111.00  71.00 -60.90   44
 54  \w     85.00 178.00   1.00   10.00    --  111.00  61.00-180.00   93
 55  \w     85.00 111.00   1.00   10.00    --  111.00  61.00 150.00   26
 56  \w     89.00 154.00   1.00   10.00    --  111.00  45.00 -90.00   65
 57  \w     31.00 107.00   1.00   10.00    --  111.00 -94.00 -60.00   76
 58  \w     85.00 112.00   1.00   10.00    --  111.00  60.00-119.85   27
 59  \w     84.00 178.00   1.00   10.00    --  111.00  65.00-150.79   94
 60  \w     85.00 113.00   1.00   10.00    --  111.00  61.00 -60.00   28
 61  \w     84.00 176.00   1.00   10.00    --  111.00  63.00 -89.12   92
 62  \w     88.00 113.00   1.00   10.00    --  111.00-125.00-120.00   25
 63  \w     85.00 113.00   1.00   10.00    --  111.00  61.00 -30.00   28
 64  \w     42.00 113.00   1.00   10.00    --  111.00-125.00 -60.00   71
 65  \w     84.00 110.00   1.00   10.00    --  111.00  64.00  15.44   26
 66  \w     85.00 112.00   1.00   10.00    --  111.00  61.00  90.00   27
 67  \w     46.00 132.00   1.00   10.00    --  111.00 -61.00 -60.00   86
 68  \w     44.00  71.00   1.00   10.00    --  111.00-125.00-120.00   27
 69  \w    130.00 158.00   1.00   10.00    --  111.00  62.00-112.45   28
 70  \w     89.00 125.00   1.00   10.00    --  111.00  44.00 -20.88   36
 71  \w     82.00 108.00   1.00   10.00    --  111.00  71.00 -60.90   26
;
_diffrn_measurement_device 'four-circle diffractometer'
_diffrn_measurement_device_type 'SuperNova, Dual, Cu at home/near, Atlas'
_diffrn_measurement_method '\w scans'
_diffrn_orient_matrix_type 'CrysAlisPro convention (1999,Acta A55,543-557)'
_diffrn_orient_matrix_UB_11 -0.0985738000
_diffrn_orient_matrix_UB_12 0.0108727000
_diffrn_orient_matrix_UB_13 0.0016414000
_diffrn_orient_matrix_UB_21 -0.0219829000
_diffrn_orient_matrix_UB_22 -0.0800346000
_diffrn_orient_matrix_UB_23 0.0080396000
_diffrn_orient_matrix_UB_31 0.0341688000
_diffrn_orient_matrix_UB_32 0.0321102000
_diffrn_orient_matrix_UB_33 0.0697528000
_diffrn_radiation_monochromator mirror
_diffrn_radiation_probe x-ray
_diffrn_radiation_type 'Cu K\a'
_diffrn_radiation_wavelength 1.54184
_diffrn_reflns_av_R_equivalents 0.0573
_diffrn_reflns_av_unetI/netI 0.0439
_diffrn_reflns_Laue_measured_fraction_full 0.999
_diffrn_reflns_Laue_measured_fraction_max 0.981
_diffrn_reflns_limit_h_max 19
_diffrn_reflns_limit_h_min -19
_diffrn_reflns_limit_k_max 23
_diffrn_reflns_limit_k_min -23
_diffrn_reflns_limit_l_max 29
_diffrn_reflns_limit_l_min -27
_diffrn_reflns_number 124476
_diffrn_reflns_point_group_measured_fraction_full 0.999
_diffrn_reflns_point_group_measured_fraction_max 0.981
_diffrn_reflns_theta_full 67.684
_diffrn_reflns_theta_max 77.015
_diffrn_reflns_theta_min 2.493
_diffrn_source 'micro-focus sealed X-ray tube'
_diffrn_source_type 'SuperNova (Cu) X-ray Source'
_exptl_absorpt_coefficient_mu 2.140
_exptl_absorpt_correction_T_max 1.000
_exptl_absorpt_correction_T_min 0.759
_exptl_absorpt_correction_type gaussian
_exptl_absorpt_process_details
;
CrysAlisPro 1.171.41.104a (Rigaku Oxford Diffraction, 2021)
Numerical absorption correction based on gaussian integration over
a multifaceted crystal model
Empirical absorption correction using spherical harmonics,
implemented in SCALE3 ABSPACK scaling algorithm.
;
_exptl_crystal_colour 'clear colourless'
_exptl_crystal_colour_lustre clear
_exptl_crystal_colour_primary colourless
_exptl_crystal_density_diffrn 1.043
_exptl_crystal_description plate
_exptl_crystal_F_000 2092
_exptl_crystal_size_max 0.17
_exptl_crystal_size_mid 0.11
_exptl_crystal_size_min 0.03
_refine_diff_density_max 0.865
_refine_diff_density_min -0.946
_refine_diff_density_rms 0.066
_refine_ls_extinction_method none
_refine_ls_goodness_of_fit_ref 1.044
_refine_ls_hydrogen_treatment constr
_refine_ls_matrix_type full
_refine_ls_number_parameters 1142
_refine_ls_number_reflns 25339
_refine_ls_number_restraints 18
_refine_ls_restrained_S_all 1.045
_refine_ls_R_factor_all 0.0687
_refine_ls_R_factor_gt 0.0538
_refine_ls_shift/su_max 0.001
_refine_ls_shift/su_mean 0.000
_refine_ls_structure_factor_coef Fsqd
_refine_ls_weighting_details 'w=1/[\s^2^(Fo^2^)+(0.0659P)^2^+5.3929P] where P=(Fo^2^+2Fc^2^)/3'
_refine_ls_weighting_scheme calc
_refine_ls_wR_factor_gt 0.1331
_refine_ls_wR_factor_ref 0.1455
_reflns_Friedel_coverage 0.000
_reflns_number_gt 20284
_reflns_number_total 25339
_reflns_threshold_expression 'I > 2\s(I)'
_cod_data_source_file d2dt02118h2.cif
_cod_data_source_block anti-9
_cod_database_code 7710924
_shelx_shelxl_version_number 2018/3
_chemical_oxdiff_formula C98H182Al4Si16
_shelx_space_group_comment
;
The symmetry employed for this shelxl refinement is uniquely defined
by the following loop, which should always be used as a source of
symmetry information in preference to the above space-group names.
They are only intended as comments.
;
_shelx_estimated_absorpt_t_max 0.939
_shelx_estimated_absorpt_t_min 0.712
_reflns_odcompleteness_completeness 99.80
_reflns_odcompleteness_iscentric 1
_reflns_odcompleteness_theta 71.98
_olex2_refinement_description
;
1. Fixed Uiso
 At 1.2 times of:
  All C(H) groups
 At 1.5 times of:
  All C(H,H,H) groups
2. Uiso/Uaniso restraints and constraints
C62 \\sim C62B \\sim C63 \\sim C63B \\sim C64 \\sim C64B: within 2A with sigma
of 0.01 and sigma for terminal atoms of 0.01
3. Others
 Sof(C62B)=Sof(H62D)=Sof(H62E)=Sof(H62F)=Sof(C63B)=Sof(H63D)=Sof(H63E)=
 Sof(H63F)=Sof(C64B)=Sof(H64D)=Sof(H64E)=Sof(H64F)=1-FVAR(1)
 Sof(C62)=Sof(H62A)=Sof(H62B)=Sof(H62C)=Sof(C63)=Sof(H63A)=Sof(H63B)=Sof(H63C)=
 Sof(C64)=Sof(H64A)=Sof(H64B)=Sof(H64C)=FVAR(1)
4.a Ternary CH refined with riding coordinates:
 C3(H3), C10(H10), C17(H17), C24(H24), C37(H37), C44(H44), C51(H51), C58(H58),
 C65(H65), C72(H72), C79(H79), C86(H86)
4.b Aromatic/amide H refined with riding coordinates:
 C5(H5), C6(H6), C7(H7), C12(H12), C13(H13), C14(H14), C19(H19), C20(H20),
 C21(H21), C26(H26), C27(H27), C28(H28), C29(H29), C30(H30), C31(H31), C32(H32),
  C33(H33), C34(H34), C35(H35), C36(H36), C93(H93), C94(H94), C95(H95),
 C96(H96), C97(H97), C98(H98)
4.c Idealised Me refined as rotating group:
 C38(H38A,H38B,H38C), C39(H39A,H39B,H39C), C40(H40A,H40B,H40C), C41(H41A,H41B,
 H41C), C42(H42A,H42B,H42C), C43(H43A,H43B,H43C), C45(H45A,H45B,H45C), C46(H46A,
 H46B,H46C), C47(H47A,H47B,H47C), C48(H48A,H48B,H48C), C49(H49A,H49B,H49C),
 C50(H50A,H50B,H50C), C52(H52A,H52B,H52C), C53(H53A,H53B,H53C), C54(H54A,H54B,
 H54C), C55(H55A,H55B,H55C), C56(H56A,H56B,H56C), C57(H57A,H57B,H57C), C59(H59A,
 H59B,H59C), C60(H60A,H60B,H60C), C61(H61A,H61B,H61C), C62(H62A,H62B,H62C),
 C62B(H62D,H62E,H62F), C63(H63A,H63B,H63C), C63B(H63D,H63E,H63F), C64(H64A,H64B,
 H64C), C64B(H64D,H64E,H64F), C66(H66A,H66B,H66C), C67(H67A,H67B,H67C),
 C68(H68A,H68B,H68C), C69(H69A,H69B,H69C), C70(H70A,H70B,H70C), C71(H71A,H71B,
 H71C), C73(H73A,H73B,H73C), C74(H74A,H74B,H74C), C75(H75A,H75B,H75C), C76(H76A,
 H76B,H76C), C77(H77A,H77B,H77C), C78(H78A,H78B,H78C), C80(H80A,H80B,H80C),
 C81(H81A,H81B,H81C), C82(H82A,H82B,H82C), C83(H83A,H83B,H83C), C84(H84A,H84B,
 H84C), C85(H85A,H85B,H85C), C87(H87A,H87B,H87C), C88(H88A,H88B,H88C), C89(H89A,
 H89B,H89C), C90(H90A,H90B,H90C), C91(H91A,H91B,H91C), C92(H92A,H92B,H92C)
;
_olex2_exptl_crystal_mounting_method
;
One SiMe- group
is disordered with ratio 56:44, SIMU restraints were applied
for disordered atoms.
;
_olex2_submission_special_instructions 'No special instructions were received'
_oxdiff_exptl_absorpt_empirical_details
;
Empirical correction (ABSPACK) includes:
- Absorption correction using spherical harmonics
- Frame scaling
- Detector area scaling
;
_oxdiff_exptl_absorpt_empirical_full_max 1.579
_oxdiff_exptl_absorpt_empirical_full_min 0.729

loop_
_space_group_symop_operation_xyz
'x, y, z'
'-x, -y, -z'

loop_
_atom_site_label
_atom_site_type_symbol
_atom_site_fract_x
_atom_site_fract_y
_atom_site_fract_z
_atom_site_U_iso_or_equiv
_atom_site_adp_type
_atom_site_occupancy
_atom_site_site_symmetry_order
_atom_site_calc_flag
_atom_site_refinement_flags_posn
_atom_site_refinement_flags_adp
_atom_site_refinement_flags_occupancy
_atom_site_disorder_assembly
_atom_site_disorder_group
Si1 Si 0.19137(5) 0.76742(4) 0.26295(4) 0.03350(16) Uani 1 1 d . . . . .
Si2 Si 0.02124(5) 0.72942(5) 0.31923(4) 0.03695(17) Uani 1 1 d . . . . .
Si3 Si 0.33934(5) 0.73738(4) 0.49695(3) 0.03335(16) Uani 1 1 d . . . . .
Si4 Si 0.18687(5) 0.58604(4) 0.46092(4) 0.03535(17) Uani 1 1 d . . . . .
Si5 Si 0.55879(5) 0.32878(5) -0.06745(4) 0.03841(18) Uani 1 1 d . . . . .
Si6 Si 0.73153(8) 0.44671(5) -0.06635(4) 0.0551(3) Uani 1 1 d . . . . .
Si7 Si 0.82921(5) 0.22874(4) 0.03225(4) 0.03750(17) Uani 1 1 d . . . . .
Si8 Si 0.92272(6) 0.38352(5) 0.13199(4) 0.0450(2) Uani 1 1 d . . . . .
Si9 Si 0.18704(4) 0.06708(4) 0.12979(3) 0.02832(14) Uani 1 1 d . . . . .
Si10 Si 0.31197(5) 0.09627(4) 0.04190(3) 0.02935(14) Uani 1 1 d . . . . .
Si11 Si 0.52733(5) 0.00762(4) 0.23696(4) 0.03304(16) Uani 1 1 d . . . . .
Si12 Si 0.62975(4) 0.13606(4) 0.19043(3) 0.02866(14) Uani 1 1 d . . . . .
Si13 Si 0.69978(5) 0.92635(4) 0.56247(3) 0.03086(15) Uani 1 1 d . . . . .
Si14 Si 0.70032(4) 0.86548(4) 0.42572(3) 0.02542(13) Uani 1 1 d . . . . .
Si15 Si 0.94035(4) 0.77671(4) 0.66334(3) 0.02957(15) Uani 1 1 d . . . . .
Si16 Si 1.01825(5) 0.88575(4) 0.59215(4) 0.03281(16) Uani 1 1 d . . . . .
Al1 Al 0.20689(4) 0.67362(3) 0.36086(3) 0.01999(13) Uani 1 1 d . . . . .
Al2 Al 0.72747(5) 0.37367(4) 0.04631(3) 0.02262(14) Uani 1 1 d . . . . .
Al3 Al 0.40735(4) 0.11373(3) 0.18085(3) 0.02096(14) Uani 1 1 d . . . . .
Al4 Al 0.81659(4) 0.79569(4) 0.53308(3) 0.02152(14) Uani 1 1 d . . . . .
C1 C 0.33585(15) 0.49687(12) 0.27861(11) 0.0217(4) Uani 1 1 d . . . . .
C2 C 0.42605(15) 0.49285(12) 0.27449(10) 0.0206(4) Uani 1 1 d . . . . .
C3 C 0.51133(15) 0.55246(12) 0.31177(10) 0.0213(4) Uani 1 1 d . . . . .
H3 H 0.490485 0.600241 0.327456 0.026 Uiso 1 1 calc R . . . .
C4 C 0.57078(15) 0.56697(12) 0.27027(10) 0.0214(4) Uani 1 1 d . . . . .
C5 C 0.60959(16) 0.63935(13) 0.27133(11) 0.0253(5) Uani 1 1 d . . . . .
H5 H 0.596637 0.681795 0.297048 0.030 Uiso 1 1 calc R . . . .
C6 C 0.66768(17) 0.64956(14) 0.23449(12) 0.0287(5) Uani 1 1 d . . . . .
H6 H 0.694326 0.699050 0.234913 0.034 Uiso 1 1 calc R . . . .
C7 C 0.68657(17) 0.58751(14) 0.19725(12) 0.0282(5) Uani 1 1 d . . . . .
H7 H 0.727300 0.594886 0.172892 0.034 Uiso 1 1 calc R . . . .
C8 C 0.64644(16) 0.51378(13) 0.19492(11) 0.0241(5) Uani 1 1 d . . . . .
C9 C 0.58864(15) 0.50387(12) 0.23201(11) 0.0227(4) Uani 1 1 d . . . . .
C10 C 0.53956(15) 0.42745(12) 0.23301(11) 0.0224(4) Uani 1 1 d . . . . .
H10 H 0.539109 0.389507 0.195019 0.027 Uiso 1 1 calc R . . . .
C11 C 0.44065(15) 0.43180(12) 0.23267(10) 0.0214(4) Uani 1 1 d . . . . .
C12 C 0.36693(16) 0.37601(12) 0.19462(11) 0.0254(5) Uani 1 1 d . . . . .
H12 H 0.377480 0.335542 0.165607 0.031 Uiso 1 1 calc R . . . .
C13 C 0.27749(17) 0.37964(13) 0.19918(12) 0.0287(5) Uani 1 1 d . . . . .
H13 H 0.226879 0.341350 0.173591 0.034 Uiso 1 1 calc R . . . .
C14 C 0.26261(16) 0.43920(13) 0.24111(12) 0.0273(5) Uani 1 1 d . . . . .
H14 H 0.201596 0.440977 0.244490 0.033 Uiso 1 1 calc R . . . .
C15 C 0.47363(14) 0.31943(12) 0.32657(11) 0.0204(4) Uani 1 1 d . . . . .
C16 C 0.52766(14) 0.38910(12) 0.33144(10) 0.0184(4) Uani 1 1 d . . . . .
C17 C 0.58945(15) 0.39992(12) 0.29056(10) 0.0209(4) Uani 1 1 d . . . . .
H17 H 0.606262 0.350256 0.274864 0.025 Uiso 1 1 calc R . . . .
C18 C 0.67729(15) 0.45466(12) 0.32821(11) 0.0224(4) Uani 1 1 d . . . . .
C19 C 0.76333(16) 0.44036(14) 0.32328(12) 0.0285(5) Uani 1 1 d . . . . .
H19 H 0.767887 0.394463 0.297215 0.034 Uiso 1 1 calc R . . . .
C20 C 0.84240(17) 0.49324(15) 0.35649(13) 0.0328(6) Uani 1 1 d . . . . .
H20 H 0.901454 0.483787 0.353305 0.039 Uiso 1 1 calc R . . . .
C21 C 0.83516(17) 0.55952(14) 0.39411(12) 0.0304(5) Uani 1 1 d . . . . .
H21 H 0.889875 0.595447 0.416647 0.036 Uiso 1 1 calc R . . . .
C22 C 0.74916(16) 0.57568(12) 0.40021(11) 0.0245(5) Uani 1 1 d . . . . .
C23 C 0.66906(15) 0.52175(12) 0.36689(11) 0.0226(4) Uani 1 1 d . . . . .
C24 C 0.57054(15) 0.52872(12) 0.36954(10) 0.0219(4) Uani 1 1 d . . . . .
H24 H 0.574138 0.567988 0.407548 0.026 Uiso 1 1 calc R . . . .
C25 C 0.52137(15) 0.45398(12) 0.37307(10) 0.0198(4) Uani 1 1 d . . . . .
C26 C 0.46625(15) 0.44953(13) 0.41207(11) 0.0223(4) Uani 1 1 d . . . . .
H26 H 0.463814 0.493764 0.441020 0.027 Uiso 1 1 calc R . . . .
C27 C 0.41425(16) 0.38035(14) 0.40904(12) 0.0267(5) Uani 1 1 d . . . . .
H27 H 0.377130 0.376984 0.436260 0.032 Uiso 1 1 calc R . . . .
C28 C 0.41721(15) 0.31640(13) 0.36586(11) 0.0255(5) Uani 1 1 d . . . . .
H28 H 0.380137 0.269555 0.362910 0.031 Uiso 1 1 calc R . . . .
C29 C 0.31480(16) 0.56074(12) 0.32088(11) 0.0236(4) Uani 1 1 d . . . . .
H29 H 0.356781 0.580656 0.360310 0.028 Uiso 1 1 calc R . . . .
C30 C 0.24074(17) 0.59204(13) 0.30715(12) 0.0268(5) Uani 1 1 d . . . . .
H30 H 0.200541 0.572492 0.267103 0.032 Uiso 1 1 calc R . . . .
C31 C 0.67001(16) 0.44920(13) 0.15452(11) 0.0250(5) Uani 1 1 d . . . . .
H31 H 0.677527 0.405858 0.169067 0.030 Uiso 1 1 calc R . . . .
C32 C 0.68136(17) 0.44757(14) 0.09955(12) 0.0298(5) Uani 1 1 d . . . . .
H32 H 0.664510 0.488425 0.083944 0.036 Uiso 1 1 calc R . . . .
C33 C 0.47492(15) 0.25038(12) 0.28073(10) 0.0208(4) Uani 1 1 d . . . . .
H33 H 0.533796 0.240302 0.277699 0.025 Uiso 1 1 calc R . . . .
C34 C 0.40038(16) 0.20083(13) 0.24313(11) 0.0264(5) Uani 1 1 d . . . . .
H34 H 0.341039 0.208522 0.247005 0.032 Uiso 1 1 calc R . . . .
C35 C 0.74518(16) 0.64939(12) 0.43949(11) 0.0254(5) Uani 1 1 d . . . . .
H35 H 0.688151 0.666407 0.431313 0.031 Uiso 1 1 calc R . . . .
C36 C 0.81507(17) 0.69447(13) 0.48575(12) 0.0294(5) Uani 1 1 d . . . . .
H36 H 0.869601 0.674668 0.496430 0.035 Uiso 1 1 calc R . . . .
C37 C 0.14876(16) 0.74886(13) 0.32754(11) 0.0247(5) Uani 1 1 d . . . . .
H37 H 0.172966 0.796877 0.360684 0.030 Uiso 1 1 calc R . . . .
C38 C 0.1733(2) 0.86043(18) 0.24774(16) 0.0481(8) Uani 1 1 d . . . . .
H38A H 0.108023 0.864012 0.242572 0.072 Uiso 1 1 calc GR . . . .
H38B H 0.190439 0.864253 0.210513 0.072 Uiso 1 1 calc GR . . . .
H38C H 0.211899 0.901577 0.282177 0.072 Uiso 1 1 calc GR . . . .
C39 C 0.3184(2) 0.76929(19) 0.27952(17) 0.0496(8) Uani 1 1 d . . . . .
H39A H 0.350867 0.809766 0.316280 0.074 Uiso 1 1 calc GR . . . .
H39B H 0.340172 0.778324 0.244984 0.074 Uiso 1 1 calc GR . . . .
H39C H 0.331033 0.720758 0.285980 0.074 Uiso 1 1 calc GR . . . .
C40 C 0.1304(3) 0.6933(2) 0.19060(15) 0.0525(8) Uani 1 1 d . . . . .
H40A H 0.134160 0.643236 0.197204 0.079 Uiso 1 1 calc GR . . . .
H40B H 0.159862 0.699989 0.158568 0.079 Uiso 1 1 calc GR . . . .
H40C H 0.065359 0.697692 0.178126 0.079 Uiso 1 1 calc GR . . . .
C41 C -0.0401(3) 0.7971(3) 0.2875(2) 0.0713(13) Uani 1 1 d . . . . .
H41A H -0.010167 0.848608 0.311630 0.107 Uiso 1 1 calc GR . . . .
H41B H -0.104643 0.787644 0.288878 0.107 Uiso 1 1 calc GR . . . .
H41C H -0.038146 0.791181 0.245177 0.107 Uiso 1 1 calc GR . . . .
C42 C -0.0337(2) 0.6314(2) 0.27077(19) 0.0649(10) Uani 1 1 d . . . . .
H42A H 0.002845 0.595567 0.284576 0.097 Uiso 1 1 calc GR . . . .
H42B H -0.035835 0.628779 0.228141 0.097 Uiso 1 1 calc GR . . . .
H42C H -0.096689 0.618788 0.274263 0.097 Uiso 1 1 calc GR . . . .
C43 C 0.0011(2) 0.73553(19) 0.39637(15) 0.0441(7) Uani 1 1 d . . . . .
H43A H 0.031294 0.785371 0.423778 0.066 Uiso 1 1 calc GR . . . .
H43B H 0.027129 0.696494 0.413103 0.066 Uiso 1 1 calc GR . . . .
H43C H -0.065486 0.727906 0.392426 0.066 Uiso 1 1 calc GR . . . .
C44 C 0.22795(16) 0.67884(13) 0.44716(11) 0.0252(5) Uani 1 1 d . . . . .
H44 H 0.182085 0.709361 0.458893 0.030 Uiso 1 1 calc R . . . .
C45 C 0.44137(18) 0.70504(17) 0.47462(14) 0.0404(6) Uani 1 1 d . . . . .
H45A H 0.498430 0.738656 0.501528 0.061 Uiso 1 1 calc GR . . . .
H45B H 0.436878 0.706051 0.432346 0.061 Uiso 1 1 calc GR . . . .
H45C H 0.442243 0.653484 0.478288 0.061 Uiso 1 1 calc GR . . . .
C46 C 0.3408(2) 0.83671(17) 0.49090(17) 0.0518(8) Uani 1 1 d . . . . .
H46A H 0.352256 0.840625 0.452077 0.078 Uiso 1 1 calc GR . . . .
H46B H 0.390060 0.871093 0.524674 0.078 Uiso 1 1 calc GR . . . .
H46C H 0.281009 0.850326 0.492795 0.078 Uiso 1 1 calc GR . . . .
C47 C 0.3512(3) 0.7391(2) 0.57891(14) 0.0525(9) Uani 1 1 d . . . . .
H47A H 0.299412 0.758216 0.591435 0.079 Uiso 1 1 calc GR . . . .
H47B H 0.409618 0.772024 0.604395 0.079 Uiso 1 1 calc GR . . . .
H47C H 0.350732 0.687855 0.583721 0.079 Uiso 1 1 calc GR . . . .
C48 C 0.2809(2) 0.53231(16) 0.47901(15) 0.0396(6) Uani 1 1 d . . . . .
H48A H 0.254991 0.484426 0.485397 0.059 Uiso 1 1 calc GR . . . .
H48B H 0.328114 0.562027 0.516102 0.059 Uiso 1 1 calc GR . . . .
H48C H 0.308954 0.522206 0.445035 0.059 Uiso 1 1 calc GR . . . .
C49 C 0.0978(2) 0.52423(18) 0.39160(19) 0.0549(9) Uani 1 1 d . . . . .
H49A H 0.128220 0.503539 0.360711 0.082 Uiso 1 1 calc GR . . . .
H49B H 0.054027 0.553973 0.375191 0.082 Uiso 1 1 calc GR . . . .
H49C H 0.064355 0.482808 0.402586 0.082 Uiso 1 1 calc GR . . . .
C50 C 0.1269(3) 0.6020(2) 0.5231(2) 0.0671(12) Uani 1 1 d . . . . .
H50A H 0.098891 0.553268 0.526979 0.101 Uiso 1 1 calc GR . . . .
H50B H 0.078622 0.631115 0.513065 0.101 Uiso 1 1 calc GR . . . .
H50C H 0.172036 0.630009 0.561734 0.101 Uiso 1 1 calc GR . . . .
C51 C 0.68662(17) 0.36482(14) -0.04060(11) 0.0286(5) Uani 1 1 d . . . . .
H51 H 0.713813 0.322519 -0.059863 0.034 Uiso 1 1 calc R . . . .
C52 C 0.4918(3) 0.4061(2) -0.06425(19) 0.0725(13) Uani 1 1 d . . . . .
H52A H 0.507636 0.437698 -0.022267 0.109 Uiso 1 1 calc GR . . . .
H52B H 0.425471 0.384475 -0.077897 0.109 Uiso 1 1 calc GR . . . .
H52C H 0.507079 0.436866 -0.090892 0.109 Uiso 1 1 calc GR . . . .
C53 C 0.5206(3) 0.2722(2) -0.0170(2) 0.0685(11) Uani 1 1 d . . . . .
H53A H 0.531159 0.305257 0.023969 0.103 Uiso 1 1 calc GR . . . .
H53B H 0.556294 0.231924 -0.014881 0.103 Uiso 1 1 calc GR . . . .
H53C H 0.454635 0.249993 -0.033954 0.103 Uiso 1 1 calc GR . . . .
C54 C 0.5257(2) 0.2654(2) -0.14642(17) 0.0561(9) Uani 1 1 d . . . . .
H54A H 0.459073 0.244793 -0.158947 0.084 Uiso 1 1 calc GR . . . .
H54B H 0.559883 0.223925 -0.147343 0.084 Uiso 1 1 calc GR . . . .
H54C H 0.540679 0.294121 -0.174435 0.084 Uiso 1 1 calc GR . . . .
C55 C 0.6775(4) 0.4341(2) -0.14942(18) 0.0873(17) Uani 1 1 d . . . . .
H55A H 0.610345 0.429800 -0.156930 0.131 Uiso 1 1 calc GR . . . .
H55B H 0.691003 0.388225 -0.173130 0.131 Uiso 1 1 calc GR . . . .
H55C H 0.702820 0.477796 -0.161712 0.131 Uiso 1 1 calc GR . . . .
C56 C 0.7107(4) 0.5382(2) -0.0231(2) 0.0925(19) Uani 1 1 d . . . . .
H56A H 0.744952 0.548944 0.019976 0.139 Uiso 1 1 calc GR . . . .
H56B H 0.644451 0.534417 -0.026605 0.139 Uiso 1 1 calc GR . . . .
H56C H 0.731965 0.578927 -0.039934 0.139 Uiso 1 1 calc GR . . . .
C57 C 0.8599(4) 0.4563(3) -0.0541(2) 0.106(2) Uani 1 1 d . . . . .
H57A H 0.890491 0.468087 -0.010404 0.159 Uiso 1 1 calc GR . . . .
H57B H 0.882572 0.497092 -0.070552 0.159 Uiso 1 1 calc GR . . . .
H57C H 0.873745 0.408882 -0.075083 0.159 Uiso 1 1 calc GR . . . .
C58 C 0.81363(15) 0.31635(13) 0.08252(11) 0.0254(5) Uani 1 1 d . . . . .
H58 H 0.784552 0.298135 0.112191 0.030 Uiso 1 1 calc R . . . .
C59 C 0.8990(2) 0.17352(19) 0.07629(19) 0.0556(9) Uani 1 1 d . . . . .
H59A H 0.905216 0.127691 0.048267 0.083 Uiso 1 1 calc GR . . . .
H59B H 0.867898 0.159635 0.105679 0.083 Uiso 1 1 calc GR . . . .
H59C H 0.960462 0.204164 0.098091 0.083 Uiso 1 1 calc GR . . . .
C60 C 0.8865(3) 0.2486(3) -0.02620(19) 0.0889(18) Uani 1 1 d . . . . .
H60A H 0.953474 0.263606 -0.007929 0.133 Uiso 1 1 calc GR . . . .
H60B H 0.862908 0.289519 -0.041382 0.133 Uiso 1 1 calc GR . . . .
H60C H 0.873150 0.203135 -0.060083 0.133 Uiso 1 1 calc GR . . . .
C61 C 0.7146(3) 0.1645(2) -0.0085(3) 0.096(2) Uani 1 1 d . . . . .
H61A H 0.675459 0.165167 0.019461 0.145 Uiso 1 1 calc GR . . . .
H61B H 0.724155 0.113059 -0.022971 0.145 Uiso 1 1 calc GR . . . .
H61C H 0.684141 0.181877 -0.043398 0.145 Uiso 1 1 calc GR . . . .
C62 C 0.9178(8) 0.4865(6) 0.1311(6) 0.056(2) Uani 0.556(7) 1 d . U P A 1
H62A H 0.980643 0.516862 0.145969 0.083 Uiso 0.556(7) 1 calc GR . P A 1
H62B H 0.880253 0.506611 0.157466 0.083 Uiso 0.556(7) 1 calc GR . P A 1
H62C H 0.890087 0.488599 0.089326 0.083 Uiso 0.556(7) 1 calc GR . P A 1
C62B C 0.9331(11) 0.4702(8) 0.1138(8) 0.065(3) Uani 0.444(7) 1 d . U P A 2
H62D H 0.982490 0.507082 0.145714 0.097 Uiso 0.444(7) 1 calc GR . P A 2
H62E H 0.874463 0.488114 0.110918 0.097 Uiso 0.444(7) 1 calc GR . P A 2
H62F H 0.947987 0.464044 0.074678 0.097 Uiso 0.444(7) 1 calc GR . P A 2
C63 C 0.9560(5) 0.3755(6) 0.2094(3) 0.073(2) Uani 0.556(7) 1 d . U P A 1
H63A H 0.960762 0.323186 0.208980 0.110 Uiso 0.556(7) 1 calc GR . P A 1
H63B H 0.909255 0.390420 0.230000 0.110 Uiso 0.556(7) 1 calc GR . P A 1
H63C H 1.016001 0.408635 0.231259 0.110 Uiso 0.556(7) 1 calc GR . P A 1
C63B C 0.8979(6) 0.4028(6) 0.2150(3) 0.057(2) Uani 0.444(7) 1 d . U P A 2
H63D H 0.884669 0.354701 0.225103 0.086 Uiso 0.444(7) 1 calc GR . P A 2
H63E H 0.844554 0.427741 0.214290 0.086 Uiso 0.444(7) 1 calc GR . P A 2
H63F H 0.952388 0.435262 0.245825 0.086 Uiso 0.444(7) 1 calc GR . P A 2
C64 C 1.0282(3) 0.3686(3) 0.0973(3) 0.0457(15) Uani 0.556(7) 1 d . U P A 1
H64A H 1.083651 0.405124 0.123228 0.069 Uiso 0.556(7) 1 calc GR . P A 1
H64B H 1.013932 0.376089 0.056194 0.069 Uiso 0.556(7) 1 calc GR . P A 1
H64C H 1.039277 0.317304 0.095264 0.069 Uiso 0.556(7) 1 calc GR . P A 1
C64B C 1.0270(5) 0.3469(6) 0.1446(5) 0.077(3) Uani 0.444(7) 1 d . U P A 2
H64D H 1.023012 0.310717 0.169078 0.116 Uiso 0.444(7) 1 calc GR . P A 2
H64E H 1.079664 0.388413 0.166336 0.116 Uiso 0.444(7) 1 calc GR . P A 2
H64F H 1.035633 0.321608 0.105331 0.116 Uiso 0.444(7) 1 calc GR . P A 2
C65 C 0.30005(15) 0.06507(12) 0.11097(11) 0.0249(5) Uani 1 1 d . . . . .
H65 H 0.304374 0.010506 0.100973 0.030 Uiso 1 1 calc R . . . .
C66 C 0.1522(2) 0.16066(17) 0.13175(16) 0.0432(7) Uani 1 1 d . . . . .
H66A H 0.203294 0.200965 0.158436 0.065 Uiso 1 1 calc GR . . . .
H66B H 0.097692 0.162501 0.147376 0.065 Uiso 1 1 calc GR . . . .
H66C H 0.137417 0.167534 0.090469 0.065 Uiso 1 1 calc GR . . . .
C67 C 0.19402(19) 0.05042(16) 0.20648(14) 0.0368(6) Uani 1 1 d . . . . .
H67A H 0.243895 0.088142 0.237291 0.055 Uiso 1 1 calc GR . . . .
H67B H 0.206735 -0.000176 0.206095 0.055 Uiso 1 1 calc GR . . . .
H67C H 0.135106 0.054548 0.216249 0.055 Uiso 1 1 calc GR . . . .
C68 C 0.0922(2) -0.0095(2) 0.07480(17) 0.0528(8) Uani 1 1 d . . . . .
H68A H 0.081372 -0.001184 0.034005 0.079 Uiso 1 1 calc GR . . . .
H68B H 0.035319 -0.008719 0.087869 0.079 Uiso 1 1 calc GR . . . .
H68C H 0.110260 -0.058535 0.073780 0.079 Uiso 1 1 calc GR . . . .
C69 C 0.3354(2) 0.20220(15) 0.05995(15) 0.0422(7) Uani 1 1 d . . . . .
H69A H 0.285635 0.221473 0.075107 0.063 Uiso 1 1 calc GR . . . .
H69B H 0.338226 0.217778 0.022961 0.063 Uiso 1 1 calc GR . . . .
H69C H 0.394558 0.222552 0.091174 0.063 Uiso 1 1 calc GR . . . .
C70 C 0.4123(2) 0.06241(17) 0.01780(13) 0.0395(6) Uani 1 1 d . . . . .
H70A H 0.469460 0.085228 0.050370 0.059 Uiso 1 1 calc GR . . . .
H70B H 0.416960 0.076927 -0.019308 0.059 Uiso 1 1 calc GR . . . .
H70C H 0.402845 0.007353 0.009750 0.059 Uiso 1 1 calc GR . . . .
C71 C 0.2082(2) 0.0595(2) -0.02469(14) 0.0482(7) Uani 1 1 d . . . . .
H71A H 0.155020 0.078835 -0.014503 0.072 Uiso 1 1 calc GR . . . .
H71B H 0.194871 0.004256 -0.035059 0.072 Uiso 1 1 calc GR . . . .
H71C H 0.219978 0.076078 -0.059609 0.072 Uiso 1 1 calc GR . . . .
C72 C 0.52024(15) 0.07232(13) 0.18607(11) 0.0257(5) Uani 1 1 d . . . . .
H72 H 0.506705 0.036415 0.144819 0.031 Uiso 1 1 calc R . . . .
C73 C 0.4139(2) -0.05985(19) 0.2132(2) 0.0582(10) Uani 1 1 d . . . . .
H73A H 0.365247 -0.032194 0.221021 0.087 Uiso 1 1 calc GR . . . .
H73B H 0.418167 -0.097711 0.236446 0.087 Uiso 1 1 calc GR . . . .
H73C H 0.399080 -0.084959 0.169545 0.087 Uiso 1 1 calc GR . . . .
C74 C 0.6198(2) -0.04922(18) 0.23132(16) 0.0468(7) Uani 1 1 d . . . . .
H74A H 0.680699 -0.015808 0.248183 0.070 Uiso 1 1 calc GR . . . .
H74B H 0.612175 -0.074645 0.188455 0.070 Uiso 1 1 calc GR . . . .
H74C H 0.615134 -0.086992 0.254362 0.070 Uiso 1 1 calc GR . . . .
C75 C 0.5475(2) 0.05839(19) 0.31891(15) 0.0476(8) Uani 1 1 d . . . . .
H75A H 0.611267 0.086817 0.335123 0.071 Uiso 1 1 calc GR . . . .
H75B H 0.537410 0.021716 0.342190 0.071 Uiso 1 1 calc GR . . . .
H75C H 0.504445 0.093248 0.322381 0.071 Uiso 1 1 calc GR . . . .
C76 C 0.6054(2) 0.21750(16) 0.15732(14) 0.0402(6) Uani 1 1 d . . . . .
H76A H 0.663598 0.252386 0.164213 0.060 Uiso 1 1 calc GR . . . .
H76B H 0.564078 0.244018 0.177090 0.060 Uiso 1 1 calc GR . . . .
H76C H 0.575755 0.198468 0.113426 0.060 Uiso 1 1 calc GR . . . .
C77 C 0.70664(18) 0.17715(18) 0.26965(13) 0.0404(7) Uani 1 1 d . . . . .
H77A H 0.727727 0.136537 0.286496 0.061 Uiso 1 1 calc GR . . . .
H77B H 0.672209 0.204200 0.295191 0.061 Uiso 1 1 calc GR . . . .
H77C H 0.760295 0.212237 0.268786 0.061 Uiso 1 1 calc GR . . . .
C78 C 0.6981(2) 0.0820(2) 0.14508(15) 0.0477(8) Uani 1 1 d . . . . .
H78A H 0.714132 0.040160 0.162060 0.072 Uiso 1 1 calc GR . . . .
H78B H 0.754848 0.115558 0.146891 0.072 Uiso 1 1 calc GR . . . .
H78C H 0.661000 0.062017 0.102573 0.072 Uiso 1 1 calc GR . . . .
C79 C 0.71759(15) 0.84756(13) 0.50358(11) 0.0248(5) Uani 1 1 d . . . . .
H79 H 0.661311 0.808524 0.496770 0.030 Uiso 1 1 calc R . . . .
C80 C 0.8007(2) 1.00796(16) 0.59018(15) 0.0432(7) Uani 1 1 d . . . . .
H80A H 0.854053 0.993627 0.614769 0.065 Uiso 1 1 calc GR . . . .
H80B H 0.784141 1.051363 0.615075 0.065 Uiso 1 1 calc GR . . . .
H80C H 0.816526 1.021383 0.555124 0.065 Uiso 1 1 calc GR . . . .
C81 C 0.6815(2) 0.89116(19) 0.62841(15) 0.0460(7) Uani 1 1 d . . . . .
H81A H 0.623960 0.853529 0.615140 0.069 Uiso 1 1 calc GR . . . .
H81B H 0.677334 0.933416 0.660788 0.069 Uiso 1 1 calc GR . . . .
H81C H 0.733589 0.868060 0.643891 0.069 Uiso 1 1 calc GR . . . .
C82 C 0.5927(2) 0.96334(19) 0.53559(16) 0.0464(7) Uani 1 1 d . . . . .
H82A H 0.539225 0.921558 0.519824 0.070 Uiso 1 1 calc GR . . . .
H82B H 0.599290 0.987402 0.503164 0.070 Uiso 1 1 calc GR . . . .
H82C H 0.583443 1.000436 0.569696 0.070 Uiso 1 1 calc GR . . . .
C83 C 0.57391(18) 0.83551(19) 0.38409(14) 0.0415(7) Uani 1 1 d . . . . .
H83A H 0.553317 0.782277 0.381638 0.062 Uiso 1 1 calc GR . . . .
H83B H 0.564136 0.842242 0.342851 0.062 Uiso 1 1 calc GR . . . .
H83C H 0.538331 0.866377 0.406073 0.062 Uiso 1 1 calc GR . . . .
C84 C 0.73664(19) 0.96708(15) 0.42856(14) 0.0364(6) Uani 1 1 d . . . . .
H84A H 0.702530 0.997908 0.451883 0.055 Uiso 1 1 calc GR . . . .
H84B H 0.723198 0.973066 0.387008 0.055 Uiso 1 1 calc GR . . . .
H84C H 0.803186 0.983394 0.448276 0.055 Uiso 1 1 calc GR . . . .
C85 C 0.76532(18) 0.81364(15) 0.37659(12) 0.0332(5) Uani 1 1 d . . . . .
H85A H 0.831889 0.832977 0.394280 0.050 Uiso 1 1 calc GR . . . .
H85B H 0.746553 0.821070 0.335611 0.050 Uiso 1 1 calc GR . . . .
H85C H 0.751579 0.759709 0.374115 0.050 Uiso 1 1 calc GR . . . .
C86 C 0.91562(16) 0.83647(13) 0.60943(12) 0.0276(5) Uani 1 1 d . . . . .
H86 H 0.892285 0.878669 0.632494 0.033 Uiso 1 1 calc R . . . .
C87 C 0.8333(2) 0.74340(19) 0.68405(17) 0.0486(8) Uani 1 1 d . . . . .
H87A H 0.809569 0.787029 0.702404 0.073 Uiso 1 1 calc GR . . . .
H87B H 0.847899 0.713330 0.713313 0.073 Uiso 1 1 calc GR . . . .
H87C H 0.786421 0.712371 0.647306 0.073 Uiso 1 1 calc GR . . . .
C88 C 1.0272(2) 0.8327(2) 0.73630(14) 0.0490(8) Uani 1 1 d . . . . .
H88A H 1.086242 0.848430 0.728013 0.074 Uiso 1 1 calc GR . . . .
H88B H 1.036203 0.801584 0.765159 0.074 Uiso 1 1 calc GR . . . .
H88C H 1.004628 0.877494 0.753833 0.074 Uiso 1 1 calc GR . . . .
C89 C 0.9843(3) 0.69129(19) 0.63250(16) 0.0531(9) Uani 1 1 d . . . . .
H89A H 0.937970 0.659526 0.595749 0.080 Uiso 1 1 calc GR . . . .
H89B H 0.996191 0.662842 0.663196 0.080 Uiso 1 1 calc GR . . . .
H89C H 1.041817 0.706473 0.622283 0.080 Uiso 1 1 calc GR . . . .
C90 C 0.9776(2) 0.90857(19) 0.51738(16) 0.0458(7) Uani 1 1 d . . . . .
H90A H 0.933428 0.942508 0.520523 0.069 Uiso 1 1 calc GR . . . .
H90B H 0.947415 0.861928 0.485515 0.069 Uiso 1 1 calc GR . . . .
H90C H 1.030697 0.933201 0.507006 0.069 Uiso 1 1 calc GR . . . .
C91 C 1.0743(2) 0.97484(19) 0.65301(18) 0.0601(10) Uani 1 1 d . . . . .
H91A H 1.101812 0.962620 0.691117 0.090 Uiso 1 1 calc GR . . . .
H91B H 1.027839 1.005740 0.659151 0.090 Uiso 1 1 calc GR . . . .
H91C H 1.122822 1.002894 0.640683 0.090 Uiso 1 1 calc GR . . . .
C92 C 1.10723(19) 0.82693(19) 0.58121(15) 0.0445(7) Uani 1 1 d . . . . .
H92A H 1.078210 0.780224 0.549146 0.067 Uiso 1 1 calc GR . . . .
H92B H 1.133989 0.814633 0.619411 0.067 Uiso 1 1 calc GR . . . .
H92C H 1.156183 0.855060 0.569333 0.067 Uiso 1 1 calc GR . . . .
C93 C 0.8253(3) 0.8732(3) 0.17361(19) 0.0682(12) Uani 1 1 d . . . . .
H93 H 0.810382 0.912402 0.201414 0.082 Uiso 1 1 calc R . . . .
C94 C 0.7641(3) 0.8066(3) 0.1468(2) 0.0776(14) Uani 1 1 d . . . . .
H94 H 0.706333 0.799412 0.156151 0.093 Uiso 1 1 calc R . . . .
C95 C 0.7848(4) 0.7506(3) 0.1070(3) 0.0939(16) Uani 1 1 d . . . . .
H95 H 0.741522 0.704531 0.088246 0.113 Uiso 1 1 calc R . . . .
C96 C 0.8690(4) 0.7603(3) 0.0937(2) 0.0917(16) Uani 1 1 d . . . . .
H96 H 0.884139 0.720910 0.066252 0.110 Uiso 1 1 calc R . . . .
C97 C 0.9301(3) 0.8269(3) 0.1203(2) 0.0720(12) Uani 1 1 d . . . . .
H97 H 0.987878 0.834095 0.110975 0.086 Uiso 1 1 calc R . . . .
C98 C 0.9089(3) 0.8832(3) 0.16007(19) 0.0638(10) Uani 1 1 d . . . . .
H98 H 0.951909 0.929478 0.178531 0.077 Uiso 1 1 calc R . . . .

loop_
_atom_site_aniso_label
_atom_site_aniso_U_11
_atom_site_aniso_U_22
_atom_site_aniso_U_33
_atom_site_aniso_U_23
_atom_site_aniso_U_13
_atom_site_aniso_U_12
Si1 0.0417(4) 0.0356(4) 0.0325(4) 0.0176(3) 0.0160(3) 0.0148(3)
Si2 0.0263(3) 0.0485(4) 0.0403(4) 0.0143(4) 0.0095(3) 0.0170(3)
Si3 0.0359(4) 0.0329(3) 0.0267(4) 0.0023(3) 0.0015(3) 0.0134(3)
Si4 0.0328(3) 0.0388(4) 0.0548(5) 0.0310(4) 0.0260(3) 0.0199(3)
Si5 0.0304(3) 0.0405(4) 0.0371(4) -0.0015(3) 0.0028(3) 0.0139(3)
Si6 0.0997(8) 0.0340(4) 0.0303(4) 0.0089(3) 0.0241(5) -0.0044(4)
Si7 0.0335(4) 0.0313(3) 0.0403(4) -0.0006(3) 0.0010(3) 0.0144(3)
Si8 0.0339(4) 0.0448(4) 0.0393(5) -0.0015(4) -0.0090(3) 0.0048(3)
Si9 0.0200(3) 0.0245(3) 0.0348(4) 0.0044(3) 0.0011(3) 0.0023(2)
Si10 0.0322(3) 0.0250(3) 0.0236(3) 0.0006(3) 0.0009(3) 0.0030(2)
Si11 0.0292(3) 0.0325(3) 0.0430(4) 0.0154(3) 0.0109(3) 0.0145(3)
Si12 0.0209(3) 0.0361(3) 0.0222(3) -0.0035(3) 0.0066(2) -0.0002(2)
Si13 0.0326(3) 0.0348(3) 0.0315(4) 0.0115(3) 0.0123(3) 0.0173(3)
Si14 0.0201(3) 0.0290(3) 0.0253(3) 0.0073(3) 0.0033(2) 0.0035(2)
Si15 0.0235(3) 0.0323(3) 0.0279(4) 0.0032(3) 0.0005(3) 0.0084(3)
Si16 0.0236(3) 0.0307(3) 0.0369(4) 0.0007(3) 0.0049(3) 0.0004(3)
Al1 0.0189(3) 0.0180(3) 0.0243(4) 0.0056(3) 0.0069(2) 0.0062(2)
Al2 0.0237(3) 0.0253(3) 0.0197(3) 0.0051(3) 0.0069(3) 0.0076(2)
Al3 0.0188(3) 0.0161(3) 0.0224(3) 0.0008(2) 0.0001(2) 0.0018(2)
Al4 0.0195(3) 0.0174(3) 0.0226(4) 0.0011(3) 0.0018(3) 0.0007(2)
C1 0.0272(11) 0.0172(9) 0.0215(12) 0.0052(9) 0.0065(9) 0.0073(8)
C2 0.0267(11) 0.0162(9) 0.0188(11) 0.0041(8) 0.0050(9) 0.0065(8)
C3 0.0259(10) 0.0174(9) 0.0200(11) 0.0024(8) 0.0060(9) 0.0064(8)
C4 0.0237(10) 0.0201(10) 0.0187(11) 0.0036(9) 0.0034(8) 0.0053(8)
C5 0.0269(11) 0.0218(10) 0.0230(12) 0.0030(9) 0.0020(9) 0.0043(9)
C6 0.0304(12) 0.0249(11) 0.0279(13) 0.0069(10) 0.0048(10) 0.0008(9)
C7 0.0278(11) 0.0297(12) 0.0262(13) 0.0070(10) 0.0069(10) 0.0038(9)
C8 0.0245(10) 0.0252(11) 0.0207(12) 0.0038(9) 0.0034(9) 0.0074(9)
C9 0.0245(10) 0.0216(10) 0.0206(12) 0.0045(9) 0.0041(9) 0.0058(8)
C10 0.0263(11) 0.0196(10) 0.0193(11) 0.0000(9) 0.0062(9) 0.0063(8)
C11 0.0248(10) 0.0193(10) 0.0182(11) 0.0021(8) 0.0041(9) 0.0061(8)
C12 0.0289(11) 0.0181(10) 0.0248(12) 0.0001(9) 0.0026(9) 0.0072(8)
C13 0.0276(11) 0.0193(10) 0.0312(14) -0.0004(10) 0.0000(10) 0.0034(9)
C14 0.0241(11) 0.0232(11) 0.0328(14) 0.0057(10) 0.0043(10) 0.0075(9)
C15 0.0178(9) 0.0170(9) 0.0230(12) 0.0018(8) 0.0018(8) 0.0039(7)
C16 0.0186(9) 0.0165(9) 0.0178(11) 0.0022(8) 0.0027(8) 0.0040(7)
C17 0.0216(10) 0.0182(9) 0.0219(11) 0.0022(9) 0.0065(9) 0.0048(8)
C18 0.0233(10) 0.0208(10) 0.0221(12) 0.0068(9) 0.0044(9) 0.0026(8)
C19 0.0274(11) 0.0260(11) 0.0311(14) 0.0054(10) 0.0080(10) 0.0057(9)
C20 0.0220(11) 0.0316(12) 0.0418(16) 0.0058(11) 0.0071(10) 0.0045(9)
C21 0.0238(11) 0.0285(12) 0.0338(14) 0.0061(11) 0.0027(10) 0.0008(9)
C22 0.0281(11) 0.0179(10) 0.0241(12) 0.0054(9) 0.0021(9) 0.0024(8)
C23 0.0263(11) 0.0188(10) 0.0205(11) 0.0054(9) 0.0026(9) 0.0030(8)
C24 0.0275(11) 0.0168(10) 0.0179(11) 0.0007(8) 0.0040(9) 0.0026(8)
C25 0.0221(10) 0.0162(9) 0.0184(11) 0.0020(8) 0.0024(8) 0.0048(8)
C26 0.0227(10) 0.0230(10) 0.0195(11) 0.0017(9) 0.0036(8) 0.0087(8)
C27 0.0244(11) 0.0299(12) 0.0278(13) 0.0076(10) 0.0098(9) 0.0074(9)
C28 0.0216(10) 0.0229(10) 0.0292(13) 0.0044(9) 0.0053(9) 0.0025(8)
C29 0.0268(11) 0.0210(10) 0.0235(12) 0.0042(9) 0.0078(9) 0.0079(8)
C30 0.0294(11) 0.0239(11) 0.0267(13) 0.0049(10) 0.0061(10) 0.0100(9)
C31 0.0254(11) 0.0266(11) 0.0234(12) 0.0048(9) 0.0075(9) 0.0084(9)
C32 0.0329(12) 0.0331(12) 0.0275(13) 0.0093(10) 0.0105(10) 0.0140(10)
C33 0.0220(10) 0.0161(9) 0.0217(11) 0.0020(8) 0.0032(8) 0.0052(8)
C34 0.0234(10) 0.0208(10) 0.0286(13) 0.0005(9) 0.0016(9) 0.0026(8)
C35 0.0265(11) 0.0187(10) 0.0279(13) 0.0049(9) 0.0034(9) 0.0029(8)
C36 0.0302(12) 0.0245(11) 0.0276(13) 0.0028(10) -0.0002(10) 0.0060(9)
C37 0.0252(11) 0.0223(10) 0.0275(13) 0.0055(9) 0.0083(9) 0.0076(8)
C38 0.064(2) 0.0401(16) 0.051(2) 0.0240(15) 0.0245(16) 0.0139(14)
C39 0.0438(16) 0.0529(18) 0.065(2) 0.0266(17) 0.0284(16) 0.0118(14)
C40 0.075(2) 0.0516(19) 0.0310(16) 0.0134(14) 0.0145(16) 0.0091(16)
C41 0.056(2) 0.117(3) 0.087(3) 0.075(3) 0.039(2) 0.060(2)
C42 0.0387(17) 0.076(3) 0.065(3) 0.005(2) 0.0086(17) -0.0050(17)
C43 0.0361(14) 0.0598(19) 0.0522(19) 0.0282(16) 0.0224(13) 0.0217(13)
C44 0.0278(11) 0.0273(11) 0.0266(13) 0.0094(10) 0.0126(9) 0.0141(9)
C45 0.0289(13) 0.0452(16) 0.0383(16) 0.0024(13) 0.0016(11) 0.0049(11)
C46 0.0498(17) 0.0304(14) 0.058(2) 0.0019(14) -0.0057(15) 0.0033(13)
C47 0.066(2) 0.067(2) 0.0256(15) 0.0053(15) 0.0081(14) 0.0382(18)
C48 0.0397(14) 0.0407(15) 0.0513(18) 0.0251(14) 0.0184(13) 0.0200(12)
C49 0.0294(14) 0.0417(16) 0.093(3) 0.0369(18) 0.0036(15) -0.0027(12)
C50 0.084(3) 0.075(2) 0.093(3) 0.057(2) 0.067(2) 0.048(2)
C51 0.0323(12) 0.0321(12) 0.0229(13) 0.0084(10) 0.0075(10) 0.0097(10)
C52 0.060(2) 0.075(3) 0.061(2) -0.015(2) -0.0108(18) 0.046(2)
C53 0.053(2) 0.071(2) 0.083(3) 0.012(2) 0.037(2) -0.0052(18)
C54 0.0439(17) 0.0521(19) 0.054(2) -0.0108(16) 0.0006(15) 0.0126(14)
C55 0.175(5) 0.054(2) 0.037(2) 0.0241(18) 0.024(3) 0.021(3)
C56 0.193(6) 0.0283(16) 0.058(3) 0.0072(17) 0.053(3) 0.001(2)
C57 0.108(4) 0.117(4) 0.068(3) -0.007(3) 0.051(3) -0.060(3)
C58 0.0225(10) 0.0284(11) 0.0259(12) 0.0072(10) 0.0072(9) 0.0059(9)
C59 0.0398(16) 0.0418(17) 0.090(3) 0.0252(18) 0.0139(17) 0.0176(13)
C60 0.104(3) 0.154(5) 0.049(2) 0.040(3) 0.045(2) 0.097(4)
C61 0.060(2) 0.0327(17) 0.140(5) -0.024(2) -0.041(3) 0.0152(16)
C62 0.042(4) 0.031(4) 0.079(8) -0.013(4) 0.020(4) -0.006(3)
C62B 0.045(6) 0.054(7) 0.082(10) -0.002(6) 0.021(5) -0.010(5)
C63 0.054(4) 0.122(6) 0.023(3) 0.024(3) -0.013(3) -0.020(4)
C63B 0.054(5) 0.077(5) 0.028(4) 0.004(3) -0.002(3) 0.013(4)
C64 0.019(2) 0.047(3) 0.070(4) 0.018(3) 0.007(2) 0.0039(19)
C64B 0.032(3) 0.085(6) 0.086(6) -0.020(5) -0.006(4) 0.020(4)
C65 0.0221(10) 0.0187(10) 0.0272(13) 0.0005(9) 0.0000(9) 0.0024(8)
C66 0.0334(14) 0.0433(15) 0.059(2) 0.0196(15) 0.0126(13) 0.0204(12)
C67 0.0362(13) 0.0341(13) 0.0423(17) 0.0124(12) 0.0131(12) 0.0067(11)
C68 0.0297(14) 0.0537(19) 0.058(2) 0.0009(16) 0.0014(14) -0.0088(13)
C69 0.0555(17) 0.0300(13) 0.0413(17) 0.0080(12) 0.0175(14) 0.0034(12)
C70 0.0452(15) 0.0408(15) 0.0287(15) 0.0002(12) 0.0119(12) 0.0072(12)
C71 0.0475(17) 0.0538(18) 0.0328(16) 0.0113(14) -0.0060(13) 0.0050(14)
C72 0.0228(10) 0.0258(11) 0.0236(12) 0.0003(9) 0.0032(9) 0.0041(8)
C73 0.0430(17) 0.0438(17) 0.097(3) 0.0373(19) 0.0184(18) 0.0097(14)
C74 0.0467(16) 0.0467(17) 0.052(2) 0.0137(15) 0.0129(14) 0.0261(14)
C75 0.0598(19) 0.0565(19) 0.0433(18) 0.0246(15) 0.0253(15) 0.0296(16)
C76 0.0412(15) 0.0402(15) 0.0327(15) 0.0031(12) 0.0125(12) -0.0077(12)
C77 0.0240(12) 0.0520(17) 0.0346(16) -0.0049(13) 0.0038(11) 0.0066(11)
C78 0.0365(15) 0.0589(19) 0.0415(18) -0.0062(15) 0.0202(13) 0.0038(13)
C79 0.0201(10) 0.0256(11) 0.0266(13) 0.0066(9) 0.0038(9) 0.0032(8)
C80 0.0495(16) 0.0290(13) 0.0421(17) -0.0032(12) 0.0062(13) 0.0105(12)
C81 0.0595(19) 0.0541(18) 0.0427(18) 0.0227(15) 0.0270(15) 0.0332(15)
C82 0.0422(15) 0.0574(19) 0.057(2) 0.0283(16) 0.0235(14) 0.0292(14)
C83 0.0270(12) 0.0589(18) 0.0336(16) 0.0123(14) -0.0002(11) 0.0056(12)
C84 0.0385(14) 0.0354(14) 0.0396(16) 0.0153(12) 0.0129(12) 0.0087(11)
C85 0.0330(13) 0.0363(13) 0.0278(14) 0.0054(11) 0.0078(11) 0.0045(10)
C86 0.0217(10) 0.0222(10) 0.0314(13) -0.0002(10) 0.0005(9) 0.0031(8)
C87 0.0338(14) 0.0521(18) 0.062(2) 0.0254(16) 0.0082(14) 0.0077(13)
C88 0.0360(15) 0.068(2) 0.0339(17) 0.0041(15) 0.0009(12) 0.0085(14)
C89 0.083(2) 0.0467(17) 0.0397(18) 0.0165(15) 0.0177(17) 0.0368(17)
C90 0.0384(15) 0.0499(17) 0.055(2) 0.0208(15) 0.0153(14) 0.0114(13)
C91 0.0478(18) 0.0455(18) 0.066(2) -0.0163(17) 0.0190(17) -0.0174(14)
C92 0.0306(13) 0.0581(18) 0.0459(18) 0.0108(15) 0.0120(12) 0.0152(13)
C93 0.070(3) 0.097(3) 0.058(2) 0.037(2) 0.022(2) 0.050(2)
C94 0.052(2) 0.118(4) 0.082(3) 0.055(3) 0.022(2) 0.028(3)
C95 0.084(3) 0.084(4) 0.103(4) 0.027(3) 0.008(3) 0.007(3)
C96 0.107(4) 0.095(4) 0.076(3) 0.011(3) 0.031(3) 0.039(3)
C97 0.061(2) 0.114(4) 0.065(3) 0.045(3) 0.032(2) 0.038(2)
C98 0.061(2) 0.077(3) 0.059(2) 0.038(2) 0.0057(18) 0.0195(19)

loop_
_atom_type_symbol
_atom_type_description
_atom_type_scat_dispersion_real
_atom_type_scat_dispersion_imag
_atom_type_scat_source
C C 0.0181 0.0091 'International Tables Vol C Tables 4.2.6.8 and 6.1.1.4'
H H 0.0000 0.0000 'International Tables Vol C Tables 4.2.6.8 and 6.1.1.4'
Al Al 0.2130 0.2455 'International Tables Vol C Tables 4.2.6.8 and 6.1.1.4'
Si Si 0.2541 0.3302 'International Tables Vol C Tables 4.2.6.8 and 6.1.1.4'

loop_
_exptl_crystal_face_index_h
_exptl_crystal_face_index_k
_exptl_crystal_face_index_l
_exptl_crystal_face_perp_dist
0 0 1 0.0510
0 0 -1 0.0510
0 -1 0 0.0700
0 1 0 0.0670
1 0 0 0.0148
-1 0 0 0.0148

loop_
_geom_angle_atom_site_label_1
_geom_angle_atom_site_label_2
_geom_angle_atom_site_label_3
_geom_angle
_geom_angle_site_symmetry_1
_geom_angle_site_symmetry_3
_geom_angle_publ_flag
C37 Si1 C38 113.49(13) . . ?
C37 Si1 C39 110.00(13) . . ?
C37 Si1 C40 110.89(14) . . ?
C39 Si1 C38 106.53(15) . . ?
C39 Si1 C40 109.25(17) . . ?
C40 Si1 C38 106.49(16) . . ?
C37 Si2 C42 111.09(14) . . ?
C37 Si2 C43 109.32(13) . . ?
C41 Si2 C37 113.48(15) . . ?
C41 Si2 C42 109.0(2) . . ?
C41 Si2 C43 106.78(16) . . ?
C42 Si2 C43 106.86(18) . . ?
C44 Si3 C45 112.63(12) . . ?
C44 Si3 C46 107.94(13) . . ?
C44 Si3 C47 111.22(15) . . ?
C45 Si3 C46 108.46(16) . . ?
C45 Si3 C47 109.08(14) . . ?
C46 Si3 C47 107.33(17) . . ?
C44 Si4 C50 109.36(14) . . ?
C48 Si4 C44 113.45(12) . . ?
C48 Si4 C49 106.79(15) . . ?
C48 Si4 C50 110.80(15) . . ?
C49 Si4 C44 110.29(13) . . ?
C49 Si4 C50 105.9(2) . . ?
C51 Si5 C53 110.71(16) . . ?
C52 Si5 C51 112.51(17) . . ?
C52 Si5 C53 105.4(2) . . ?
C52 Si5 C54 110.11(17) . . ?
C54 Si5 C51 110.50(14) . . ?
C54 Si5 C53 107.38(19) . . ?
C51 Si6 C55 111.34(17) . . ?
C51 Si6 C56 112.55(16) . . ?
C51 Si6 C57 109.7(2) . . ?
C55 Si6 C56 108.1(2) . . ?
C55 Si6 C57 107.8(2) . . ?
C56 Si6 C57 107.0(3) . . ?
C58 Si7 C59 111.95(15) . . ?
C58 Si7 C60 112.14(19) . . ?
C58 Si7 C61 110.61(16) . . ?
C59 Si7 C61 105.87(18) . . ?
C60 Si7 C59 108.08(17) . . ?
C60 Si7 C61 107.9(3) . . ?
C58 Si8 C62 112.2(4) . . ?
C58 Si8 C63B 101.6(3) . . ?
C58 Si8 C64 111.1(2) . . ?
C62 Si8 C64 100.4(3) . . ?
C62B Si8 C58 111.8(6) . . ?
C62B Si8 C63B 106.6(5) . . ?
C62B Si8 C64B 114.7(6) . . ?
C63 Si8 C58 114.1(2) . . ?
C63 Si8 C62 110.7(5) . . ?
C63 Si8 C64 107.5(3) . . ?
C64B Si8 C58 117.4(3) . . ?
C64B Si8 C63B 102.6(5) . . ?
C65 Si9 C66 111.43(12) . . ?
C65 Si9 C67 111.05(12) . . ?
C65 Si9 C68 112.04(13) . . ?
C66 Si9 C68 109.38(15) . . ?
C67 Si9 C66 107.09(14) . . ?
C67 Si9 C68 105.57(15) . . ?
C65 Si10 C69 110.24(12) . . ?
C65 Si10 C70 109.45(12) . . ?
C70 Si10 C69 107.94(14) . . ?
C71 Si10 C65 113.68(13) . . ?
C71 Si10 C69 108.08(15) . . ?
C71 Si10 C70 107.26(15) . . ?
C72 Si11 C73 108.02(14) . . ?
C72 Si11 C74 112.70(13) . . ?
C72 Si11 C75 112.81(13) . . ?
C74 Si11 C73 107.66(16) . . ?
C75 Si11 C73 107.31(18) . . ?
C75 Si11 C74 108.08(15) . . ?
C72 Si12 C76 111.68(12) . . ?
C77 Si12 C72 113.89(13) . . ?
C77 Si12 C76 107.02(14) . . ?
C77 Si12 C78 107.23(14) . . ?
C78 Si12 C72 109.54(13) . . ?
C78 Si12 C76 107.17(15) . . ?
C79 Si13 C80 112.08(12) . . ?
C79 Si13 C81 109.47(13) . . ?
C79 Si13 C82 113.34(14) . . ?
C81 Si13 C80 109.39(16) . . ?
C81 Si13 C82 104.31(14) . . ?
C82 Si13 C80 107.91(15) . . ?
C83 Si14 C79 108.42(12) . . ?
C84 Si14 C79 113.39(12) . . ?
C84 Si14 C83 107.89(14) . . ?
C85 Si14 C79 114.88(11) . . ?
C85 Si14 C83 107.30(13) . . ?
C85 Si14 C84 104.60(13) . . ?
C86 Si15 C87 110.48(13) . . ?
C86 Si15 C88 110.52(14) . . ?
C87 Si15 C88 106.59(16) . . ?
C89 Si15 C86 113.85(13) . . ?
C89 Si15 C87 106.89(17) . . ?
C89 Si15 C88 108.19(16) . . ?
C86 Si16 C90 108.28(13) . . ?
C91 Si16 C86 110.75(14) . . ?
C91 Si16 C90 109.40(18) . . ?
C92 Si16 C86 114.27(13) . . ?
C92 Si16 C90 104.75(15) . . ?
C92 Si16 C91 109.15(16) . . ?
C30 Al1 C37 119.74(11) . . ?
C30 Al1 C44 120.15(10) . . ?
C44 Al1 C37 120.09(10) . . ?
C51 Al2 C32 116.84(11) . . ?
C51 Al2 C58 124.07(11) . . ?
C58 Al2 C32 119.05(11) . . ?
C34 Al3 C65 120.46(10) . . ?
C34 Al3 C72 121.43(10) . . ?
C72 Al3 C65 118.11(10) . . ?
C36 Al4 C79 118.37(11) . . ?
C36 Al4 C86 116.81(10) . . ?
C79 Al4 C86 124.77(10) . . ?
C2 C1 C29 122.4(2) . . ?
C14 C1 C2 119.1(2) . . ?
C14 C1 C29 118.5(2) . . ?
C1 C2 C3 124.30(19) . . ?
C11 C2 C1 119.3(2) . . ?
C11 C2 C3 116.33(19) . . ?
C2 C3 H3 108.2 . . ?
C2 C3 C24 112.75(17) . . ?
C4 C3 C2 108.67(18) . . ?
C4 C3 H3 108.2 . . ?
C4 C3 C24 110.57(17) . . ?
C24 C3 H3 108.2 . . ?
C5 C4 C3 121.9(2) . . ?
C5 C4 C9 120.7(2) . . ?
C9 C4 C3 117.35(19) . . ?
C4 C5 H5 120.2 . . ?
C4 C5 C6 119.6(2) . . ?
C6 C5 H5 120.2 . . ?
C5 C6 H6 120.0 . . ?
C7 C6 C5 119.9(2) . . ?
C7 C6 H6 120.0 . . ?
C6 C7 H7 119.5 . . ?
C6 C7 C8 121.0(2) . . ?
C8 C7 H7 119.5 . . ?
C7 C8 C31 118.7(2) . . ?
C9 C8 C7 118.8(2) . . ?
C9 C8 C31 122.5(2) . . ?
C4 C9 C10 116.0(2) . . ?
C8 C9 C4 119.9(2) . . ?
C8 C9 C10 124.1(2) . . ?
C9 C10 H10 108.3 . . ?
C9 C10 C17 112.76(18) . . ?
C11 C10 C9 108.72(18) . . ?
C11 C10 H10 108.3 . . ?
C11 C10 C17 110.33(18) . . ?
C17 C10 H10 108.3 . . ?
C2 C11 C10 117.2(2) . . ?
C12 C11 C2 120.9(2) . . ?
C12 C11 C10 121.9(2) . . ?
C11 C12 H12 120.1 . . ?
C11 C12 C13 119.7(2) . . ?
C13 C12 H12 120.1 . . ?
C12 C13 H13 120.1 . . ?
C14 C13 C12 119.8(2) . . ?
C14 C13 H13 120.1 . . ?
C1 C14 H14 119.4 . . ?
C13 C14 C1 121.1(2) . . ?
C13 C14 H14 119.4 . . ?
C16 C15 C33 121.3(2) . . ?
C28 C15 C16 118.5(2) . . ?
C28 C15 C33 120.2(2) . . ?
C15 C16 C17 123.42(19) . . ?
C25 C16 C15 119.9(2) . . ?
C25 C16 C17 116.54(19) . . ?
C10 C17 H17 108.0 . . ?
C16 C17 C10 112.69(17) . . ?
C16 C17 H17 108.0 . . ?
C18 C17 C10 111.33(17) . . ?
C18 C17 C16 108.70(18) . . ?
C18 C17 H17 108.0 . . ?
C19 C18 C17 121.1(2) . . ?
C19 C18 C23 121.1(2) . . ?
C23 C18 C17 117.8(2) . . ?
C18 C19 H19 120.1 . . ?
C20 C19 C18 119.7(2) . . ?
C20 C19 H19 120.1 . . ?
C19 C20 H20 120.1 . . ?
C21 C20 C19 119.7(2) . . ?
C21 C20 H20 120.1 . . ?
C20 C21 H21 119.0 . . ?
C20 C21 C22 121.9(2) . . ?
C22 C21 H21 119.0 . . ?
C21 C22 C35 119.6(2) . . ?
C23 C22 C21 118.3(2) . . ?
C23 C22 C35 122.1(2) . . ?
C18 C23 C22 119.2(2) . . ?
C18 C23 C24 115.42(19) . . ?
C22 C23 C24 125.3(2) . . ?
C3 C24 H24 108.4 . . ?
C23 C24 C3 113.41(18) . . ?
C23 C24 H24 108.4 . . ?
C25 C24 C3 109.50(17) . . ?
C25 C24 C23 108.61(17) . . ?
C25 C24 H24 108.4 . . ?
C16 C25 C24 117.1(2) . . ?
C26 C25 C16 120.6(2) . . ?
C26 C25 C24 122.17(19) . . ?
C25 C26 H26 119.9 . . ?
C25 C26 C27 120.2(2) . . ?
C27 C26 H26 119.9 . . ?
C26 C27 H27 120.3 . . ?
C28 C27 C26 119.3(2) . . ?
C28 C27 H27 120.3 . . ?
C15 C28 H28 119.3 . . ?
C27 C28 C15 121.4(2) . . ?
C27 C28 H28 119.3 . . ?
C1 C29 H29 117.9 . . ?
C30 C29 C1 124.3(2) . . ?
C30 C29 H29 117.9 . . ?
Al1 C30 H30 116.7 . . ?
C29 C30 Al1 126.5(2) . . ?
C29 C30 H30 116.7 . . ?
C8 C31 H31 117.5 . . ?
C32 C31 C8 125.0(2) . . ?
C32 C31 H31 117.5 . . ?
Al2 C32 H32 115.2 . . ?
C31 C32 Al2 129.56(19) . . ?
C31 C32 H32 115.2 . . ?
C15 C33 H33 117.1 . . ?
C34 C33 C15 125.8(2) . . ?
C34 C33 H33 117.1 . . ?
Al3 C34 H34 118.3 . . ?
C33 C34 Al3 123.42(18) . . ?
C33 C34 H34 118.3 . . ?
C22 C35 H35 117.0 . . ?
C36 C35 C22 126.0(2) . . ?
C36 C35 H35 117.0 . . ?
Al4 C36 H36 116.4 . . ?
C35 C36 Al4 127.18(19) . . ?
C35 C36 H36 116.4 . . ?
Si1 C37 Si2 119.68(13) . . ?
Si1 C37 Al1 111.87(11) . . ?
Si1 C37 H37 104.5 . . ?
Si2 C37 Al1 110.18(12) . . ?
Si2 C37 H37 104.5 . . ?
Al1 C37 H37 104.5 . . ?
Si1 C38 H38A 109.5 . . ?
Si1 C38 H38B 109.5 . . ?
Si1 C38 H38C 109.5 . . ?
H38A C38 H38B 109.5 . . ?
H38A C38 H38C 109.5 . . ?
H38B C38 H38C 109.5 . . ?
Si1 C39 H39A 109.5 . . ?
Si1 C39 H39B 109.5 . . ?
Si1 C39 H39C 109.5 . . ?
H39A C39 H39B 109.5 . . ?
H39A C39 H39C 109.5 . . ?
H39B C39 H39C 109.5 . . ?
Si1 C40 H40A 109.5 . . ?
Si1 C40 H40B 109.5 . . ?
Si1 C40 H40C 109.5 . . ?
H40A C40 H40B 109.5 . . ?
H40A C40 H40C 109.5 . . ?
H40B C40 H40C 109.5 . . ?
Si2 C41 H41A 109.5 . . ?
Si2 C41 H41B 109.5 . . ?
Si2 C41 H41C 109.5 . . ?
H41A C41 H41B 109.5 . . ?
H41A C41 H41C 109.5 . . ?
H41B C41 H41C 109.5 . . ?
Si2 C42 H42A 109.5 . . ?
Si2 C42 H42B 109.5 . . ?
Si2 C42 H42C 109.5 . . ?
H42A C42 H42B 109.5 . . ?
H42A C42 H42C 109.5 . . ?
H42B C42 H42C 109.5 . . ?
Si2 C43 H43A 109.5 . . ?
Si2 C43 H43B 109.5 . . ?
Si2 C43 H43C 109.5 . . ?
H43A C43 H43B 109.5 . . ?
H43A C43 H43C 109.5 . . ?
H43B C43 H43C 109.5 . . ?
Si3 C44 Si4 118.69(13) . . ?
Si3 C44 Al1 115.09(12) . . ?
Si3 C44 H44 102.4 . . ?
Si4 C44 Al1 112.68(13) . . ?
Si4 C44 H44 102.4 . . ?
Al1 C44 H44 102.4 . . ?
Si3 C45 H45A 109.5 . . ?
Si3 C45 H45B 109.5 . . ?
Si3 C45 H45C 109.5 . . ?
H45A C45 H45B 109.5 . . ?
H45A C45 H45C 109.5 . . ?
H45B C45 H45C 109.5 . . ?
Si3 C46 H46A 109.5 . . ?
Si3 C46 H46B 109.5 . . ?
Si3 C46 H46C 109.5 . . ?
H46A C46 H46B 109.5 . . ?
H46A C46 H46C 109.5 . . ?
H46B C46 H46C 109.5 . . ?
Si3 C47 H47A 109.5 . . ?
Si3 C47 H47B 109.5 . . ?
Si3 C47 H47C 109.5 . . ?
H47A C47 H47B 109.5 . . ?
H47A C47 H47C 109.5 . . ?
H47B C47 H47C 109.5 . . ?
Si4 C48 H48A 109.5 . . ?
Si4 C48 H48B 109.5 . . ?
Si4 C48 H48C 109.5 . . ?
H48A C48 H48B 109.5 . . ?
H48A C48 H48C 109.5 . . ?
H48B C48 H48C 109.5 . . ?
Si4 C49 H49A 109.5 . . ?
Si4 C49 H49B 109.5 . . ?
Si4 C49 H49C 109.5 . . ?
H49A C49 H49B 109.5 . . ?
H49A C49 H49C 109.5 . . ?
H49B C49 H49C 109.5 . . ?
Si4 C50 H50A 109.5 . . ?
Si4 C50 H50B 109.5 . . ?
Si4 C50 H50C 109.5 . . ?
H50A C50 H50B 109.5 . . ?
H50A C50 H50C 109.5 . . ?
H50B C50 H50C 109.5 . . ?
Si5 C51 Al2 108.40(13) . . ?
Si5 C51 H51 104.7 . . ?
Si6 C51 Si5 116.67(13) . . ?
Si6 C51 Al2 116.23(14) . . ?
Si6 C51 H51 104.7 . . ?
Al2 C51 H51 104.7 . . ?
Si5 C52 H52A 109.5 . . ?
Si5 C52 H52B 109.5 . . ?
Si5 C52 H52C 109.5 . . ?
H52A C52 H52B 109.5 . . ?
H52A C52 H52C 109.5 . . ?
H52B C52 H52C 109.5 . . ?
Si5 C53 H53A 109.5 . . ?
Si5 C53 H53B 109.5 . . ?
Si5 C53 H53C 109.5 . . ?
H53A C53 H53B 109.5 . . ?
H53A C53 H53C 109.5 . . ?
H53B C53 H53C 109.5 . . ?
Si5 C54 H54A 109.5 . . ?
Si5 C54 H54B 109.5 . . ?
Si5 C54 H54C 109.5 . . ?
H54A C54 H54B 109.5 . . ?
H54A C54 H54C 109.5 . . ?
H54B C54 H54C 109.5 . . ?
Si6 C55 H55A 109.5 . . ?
Si6 C55 H55B 109.5 . . ?
Si6 C55 H55C 109.5 . . ?
H55A C55 H55B 109.5 . . ?
H55A C55 H55C 109.5 . . ?
H55B C55 H55C 109.5 . . ?
Si6 C56 H56A 109.5 . . ?
Si6 C56 H56B 109.5 . . ?
Si6 C56 H56C 109.5 . . ?
H56A C56 H56B 109.5 . . ?
H56A C56 H56C 109.5 . . ?
H56B C56 H56C 109.5 . . ?
Si6 C57 H57A 109.5 . . ?
Si6 C57 H57B 109.5 . . ?
Si6 C57 H57C 109.5 . . ?
H57A C57 H57B 109.5 . . ?
H57A C57 H57C 109.5 . . ?
H57B C57 H57C 109.5 . . ?
Si7 C58 Si8 116.15(12) . . ?
Si7 C58 Al2 117.78(13) . . ?
Si7 C58 H58 104.1 . . ?
Si8 C58 Al2 108.91(12) . . ?
Si8 C58 H58 104.1 . . ?
Al2 C58 H58 104.1 . . ?
Si7 C59 H59A 109.5 . . ?
Si7 C59 H59B 109.5 . . ?
Si7 C59 H59C 109.5 . . ?
H59A C59 H59B 109.5 . . ?
H59A C59 H59C 109.5 . . ?
H59B C59 H59C 109.5 . . ?
Si7 C60 H60A 109.5 . . ?
Si7 C60 H60B 109.5 . . ?
Si7 C60 H60C 109.5 . . ?
H60A C60 H60B 109.5 . . ?
H60A C60 H60C 109.5 . . ?
H60B C60 H60C 109.5 . . ?
Si7 C61 H61A 109.5 . . ?
Si7 C61 H61B 109.5 . . ?
Si7 C61 H61C 109.5 . . ?
H61A C61 H61B 109.5 . . ?
H61A C61 H61C 109.5 . . ?
H61B C61 H61C 109.5 . . ?
Si8 C62 H62A 109.5 . . ?
Si8 C62 H62B 109.5 . . ?
Si8 C62 H62C 109.5 . . ?
H62A C62 H62B 109.5 . . ?
H62A C62 H62C 109.5 . . ?
H62B C62 H62C 109.5 . . ?
Si8 C62B H62D 109.5 . . ?
Si8 C62B H62E 109.5 . . ?
Si8 C62B H62F 109.5 . . ?
H62D C62B H62E 109.5 . . ?
H62D C62B H62F 109.5 . . ?
H62E C62B H62F 109.5 . . ?
Si8 C63 H63A 109.5 . . ?
Si8 C63 H63B 109.5 . . ?
Si8 C63 H63C 109.5 . . ?
H63A C63 H63B 109.5 . . ?
H63A C63 H63C 109.5 . . ?
H63B C63 H63C 109.5 . . ?
Si8 C63B H63D 109.5 . . ?
Si8 C63B H63E 109.5 . . ?
Si8 C63B H63F 109.5 . . ?
H63D C63B H63E 109.5 . . ?
H63D C63B H63F 109.5 . . ?
H63E C63B H63F 109.5 . . ?
Si8 C64 H64A 109.5 . . ?
Si8 C64 H64B 109.5 . . ?
Si8 C64 H64C 109.5 . . ?
H64A C64 H64B 109.5 . . ?
H64A C64 H64C 109.5 . . ?
H64B C64 H64C 109.5 . . ?
Si8 C64B H64D 109.5 . . ?
Si8 C64B H64E 109.5 . . ?
Si8 C64B H64F 109.5 . . ?
H64D C64B H64E 109.5 . . ?
H64D C64B H64F 109.5 . . ?
H64E C64B H64F 109.5 . . ?
Si9 C65 Si10 116.91(12) . . ?
Si9 C65 Al3 113.34(13) . . ?
Si9 C65 H65 104.8 . . ?
Si10 C65 Al3 110.88(12) . . ?
Si10 C65 H65 104.8 . . ?
Al3 C65 H65 104.8 . . ?
Si9 C66 H66A 109.5 . . ?
Si9 C66 H66B 109.5 . . ?
Si9 C66 H66C 109.5 . . ?
H66A C66 H66B 109.5 . . ?
H66A C66 H66C 109.5 . . ?
H66B C66 H66C 109.5 . . ?
Si9 C67 H67A 109.5 . . ?
Si9 C67 H67B 109.5 . . ?
Si9 C67 H67C 109.5 . . ?
H67A C67 H67B 109.5 . . ?
H67A C67 H67C 109.5 . . ?
H67B C67 H67C 109.5 . . ?
Si9 C68 H68A 109.5 . . ?
Si9 C68 H68B 109.5 . . ?
Si9 C68 H68C 109.5 . . ?
H68A C68 H68B 109.5 . . ?
H68A C68 H68C 109.5 . . ?
H68B C68 H68C 109.5 . . ?
Si10 C69 H69A 109.5 . . ?
Si10 C69 H69B 109.5 . . ?
Si10 C69 H69C 109.5 . . ?
H69A C69 H69B 109.5 . . ?
H69A C69 H69C 109.5 . . ?
H69B C69 H69C 109.5 . . ?
Si10 C70 H70A 109.5 . . ?
Si10 C70 H70B 109.5 . . ?
Si10 C70 H70C 109.5 . . ?
H70A C70 H70B 109.5 . . ?
H70A C70 H70C 109.5 . . ?
H70B C70 H70C 109.5 . . ?
Si10 C71 H71A 109.5 . . ?
Si10 C71 H71B 109.5 . . ?
Si10 C71 H71C 109.5 . . ?
H71A C71 H71B 109.5 . . ?
H71A C71 H71C 109.5 . . ?
H71B C71 H71C 109.5 . . ?
Si11 C72 Si12 117.77(13) . . ?
Si11 C72 Al3 110.62(12) . . ?
Si11 C72 H72 102.3 . . ?
Si12 C72 Al3 118.41(12) . . ?
Si12 C72 H72 102.3 . . ?
Al3 C72 H72 102.3 . . ?
Si11 C73 H73A 109.5 . . ?
Si11 C73 H73B 109.5 . . ?
Si11 C73 H73C 109.5 . . ?
H73A C73 H73B 109.5 . . ?
H73A C73 H73C 109.5 . . ?
H73B C73 H73C 109.5 . . ?
Si11 C74 H74A 109.5 . . ?
Si11 C74 H74B 109.5 . . ?
Si11 C74 H74C 109.5 . . ?
H74A C74 H74B 109.5 . . ?
H74A C74 H74C 109.5 . . ?
H74B C74 H74C 109.5 . . ?
Si11 C75 H75A 109.5 . . ?
Si11 C75 H75B 109.5 . . ?
Si11 C75 H75C 109.5 . . ?
H75A C75 H75B 109.5 . . ?
H75A C75 H75C 109.5 . . ?
H75B C75 H75C 109.5 . . ?
Si12 C76 H76A 109.5 . . ?
Si12 C76 H76B 109.5 . . ?
Si12 C76 H76C 109.5 . . ?
H76A C76 H76B 109.5 . . ?
H76A C76 H76C 109.5 . . ?
H76B C76 H76C 109.5 . . ?
Si12 C77 H77A 109.5 . . ?
Si12 C77 H77B 109.5 . . ?
Si12 C77 H77C 109.5 . . ?
H77A C77 H77B 109.5 . . ?
H77A C77 H77C 109.5 . . ?
H77B C77 H77C 109.5 . . ?
Si12 C78 H78A 109.5 . . ?
Si12 C78 H78B 109.5 . . ?
Si12 C78 H78C 109.5 . . ?
H78A C78 H78B 109.5 . . ?
H78A C78 H78C 109.5 . . ?
H78B C78 H78C 109.5 . . ?
Si13 C79 Si14 113.95(12) . . ?
Si13 C79 Al4 115.04(12) . . ?
Si13 C79 H79 101.4 . . ?
Si14 C79 Al4 119.59(12) . . ?
Si14 C79 H79 101.4 . . ?
Al4 C79 H79 101.4 . . ?
Si13 C80 H80A 109.5 . . ?
Si13 C80 H80B 109.5 . . ?
Si13 C80 H80C 109.5 . . ?
H80A C80 H80B 109.5 . . ?
H80A C80 H80C 109.5 . . ?
H80B C80 H80C 109.5 . . ?
Si13 C81 H81A 109.5 . . ?
Si13 C81 H81B 109.5 . . ?
Si13 C81 H81C 109.5 . . ?
H81A C81 H81B 109.5 . . ?
H81A C81 H81C 109.5 . . ?
H81B C81 H81C 109.5 . . ?
Si13 C82 H82A 109.5 . . ?
Si13 C82 H82B 109.5 . . ?
Si13 C82 H82C 109.5 . . ?
H82A C82 H82B 109.5 . . ?
H82A C82 H82C 109.5 . . ?
H82B C82 H82C 109.5 . . ?
Si14 C83 H83A 109.5 . . ?
Si14 C83 H83B 109.5 . . ?
Si14 C83 H83C 109.5 . . ?
H83A C83 H83B 109.5 . . ?
H83A C83 H83C 109.5 . . ?
H83B C83 H83C 109.5 . . ?
Si14 C84 H84A 109.5 . . ?
Si14 C84 H84B 109.5 . . ?
Si14 C84 H84C 109.5 . . ?
H84A C84 H84B 109.5 . . ?
H84A C84 H84C 109.5 . . ?
H84B C84 H84C 109.5 . . ?
Si14 C85 H85A 109.5 . . ?
Si14 C85 H85B 109.5 . . ?
Si14 C85 H85C 109.5 . . ?
H85A C85 H85B 109.5 . . ?
H85A C85 H85C 109.5 . . ?
H85B C85 H85C 109.5 . . ?
Si15 C86 Si16 116.27(12) . . ?
Si15 C86 Al4 119.22(12) . . ?
Si15 C86 H86 103.6 . . ?
Si16 C86 Al4 108.44(13) . . ?
Si16 C86 H86 103.6 . . ?
Al4 C86 H86 103.6 . . ?
Si15 C87 H87A 109.5 . . ?
Si15 C87 H87B 109.5 . . ?
Si15 C87 H87C 109.5 . . ?
H87A C87 H87B 109.5 . . ?
H87A C87 H87C 109.5 . . ?
H87B C87 H87C 109.5 . . ?
Si15 C88 H88A 109.5 . . ?
Si15 C88 H88B 109.5 . . ?
Si15 C88 H88C 109.5 . . ?
H88A C88 H88B 109.5 . . ?
H88A C88 H88C 109.5 . . ?
H88B C88 H88C 109.5 . . ?
Si15 C89 H89A 109.5 . . ?
Si15 C89 H89B 109.5 . . ?
Si15 C89 H89C 109.5 . . ?
H89A C89 H89B 109.5 . . ?
H89A C89 H89C 109.5 . . ?
H89B C89 H89C 109.5 . . ?
Si16 C90 H90A 109.5 . . ?
Si16 C90 H90B 109.5 . . ?
Si16 C90 H90C 109.5 . . ?
H90A C90 H90B 109.5 . . ?
H90A C90 H90C 109.5 . . ?
H90B C90 H90C 109.5 . . ?
Si16 C91 H91A 109.5 . . ?
Si16 C91 H91B 109.5 . . ?
Si16 C91 H91C 109.5 . . ?
H91A C91 H91B 109.5 . . ?
H91A C91 H91C 109.5 . . ?
H91B C91 H91C 109.5 . . ?
Si16 C92 H92A 109.5 . . ?
Si16 C92 H92B 109.5 . . ?
Si16 C92 H92C 109.5 . . ?
H92A C92 H92B 109.5 . . ?
H92A C92 H92C 109.5 . . ?
H92B C92 H92C 109.5 . . ?
C94 C93 H93 120.2 . . ?
C94 C93 C98 119.5(4) . . ?
C98 C93 H93 120.2 . . ?
C93 C94 H94 119.7 . . ?
C95 C94 C93 120.5(4) . . ?
C95 C94 H94 119.7 . . ?
C94 C95 H95 120.0 . . ?
C94 C95 C96 120.0(5) . . ?
C96 C95 H95 120.0 . . ?
C95 C96 H96 120.2 . . ?
C97 C96 C95 119.6(5) . . ?
C97 C96 H96 120.2 . . ?
C96 C97 H97 119.8 . . ?
C98 C97 C96 120.3(4) . . ?
C98 C97 H97 119.8 . . ?
C93 C98 H98 120.0 . . ?
C97 C98 C93 120.1(4) . . ?
C97 C98 H98 120.0 . . ?

loop_
_geom_bond_atom_site_label_1
_geom_bond_atom_site_label_2
_geom_bond_distance
_geom_bond_site_symmetry_2
_geom_bond_publ_flag
Si1 C37 1.858(2) . ?
Si1 C38 1.878(3) . ?
Si1 C39 1.866(3) . ?
Si1 C40 1.871(3) . ?
Si2 C37 1.874(2) . ?
Si2 C41 1.840(3) . ?
Si2 C42 1.875(4) . ?
Si2 C43 1.881(3) . ?
Si3 C44 1.848(3) . ?
Si3 C45 1.871(3) . ?
Si3 C46 1.876(3) . ?
Si3 C47 1.876(3) . ?
Si4 C44 1.875(2) . ?
Si4 C48 1.864(3) . ?
Si4 C49 1.871(4) . ?
Si4 C50 1.878(3) . ?
Si5 C51 1.870(3) . ?
Si5 C52 1.858(3) . ?
Si5 C53 1.882(4) . ?
Si5 C54 1.867(3) . ?
Si6 C51 1.862(3) . ?
Si6 C55 1.872(4) . ?
Si6 C56 1.875(4) . ?
Si6 C57 1.877(5) . ?
Si7 C58 1.857(3) . ?
Si7 C59 1.862(3) . ?
Si7 C60 1.859(4) . ?
Si7 C61 1.876(4) . ?
Si8 C58 1.882(2) . ?
Si8 C62 1.925(11) . ?
Si8 C62B 1.749(18) . ?
Si8 C63 1.808(6) . ?
Si8 C63B 2.028(8) . ?
Si8 C64 1.978(6) . ?
Si8 C64B 1.787(8) . ?
Si9 C65 1.868(2) . ?
Si9 C66 1.871(3) . ?
Si9 C67 1.869(3) . ?
Si9 C68 1.876(3) . ?
Si10 C65 1.873(3) . ?
Si10 C69 1.880(3) . ?
Si10 C70 1.874(3) . ?
Si10 C71 1.860(3) . ?
Si11 C72 1.866(3) . ?
Si11 C73 1.872(3) . ?
Si11 C74 1.871(3) . ?
Si11 C75 1.870(3) . ?
Si12 C72 1.875(2) . ?
Si12 C76 1.884(3) . ?
Si12 C77 1.870(3) . ?
Si12 C78 1.873(3) . ?
Si13 C79 1.865(2) . ?
Si13 C80 1.882(3) . ?
Si13 C81 1.867(3) . ?
Si13 C82 1.871(3) . ?
Si14 C79 1.889(2) . ?
Si14 C83 1.879(3) . ?
Si14 C84 1.874(3) . ?
Si14 C85 1.870(3) . ?
Si15 C86 1.863(3) . ?
Si15 C87 1.867(3) . ?
Si15 C88 1.876(3) . ?
Si15 C89 1.859(3) . ?
Si16 C86 1.873(3) . ?
Si16 C90 1.874(3) . ?
Si16 C91 1.868(3) . ?
Si16 C92 1.868(3) . ?
Al1 C30 1.944(2) . ?
Al1 C37 1.953(2) . ?
Al1 C44 1.947(3) . ?
Al2 C32 1.951(3) . ?
Al2 C51 1.944(3) . ?
Al2 C58 1.948(2) . ?
Al3 C34 1.950(2) . ?
Al3 C65 1.959(2) . ?
Al3 C72 1.953(2) . ?
Al4 C36 1.947(3) . ?
Al4 C79 1.959(2) . ?
Al4 C86 1.963(3) . ?
C1 C2 1.403(3) . ?
C1 C14 1.399(3) . ?
C1 C29 1.484(3) . ?
C2 C3 1.523(3) . ?
C2 C11 1.399(3) . ?
C3 H3 1.0000 . ?
C3 C4 1.514(3) . ?
C3 C24 1.620(3) . ?
C4 C5 1.386(3) . ?
C4 C9 1.403(3) . ?
C5 H5 0.9500 . ?
C5 C6 1.393(3) . ?
C6 H6 0.9500 . ?
C6 C7 1.384(4) . ?
C7 H7 0.9500 . ?
C7 C8 1.406(3) . ?
C8 C9 1.393(3) . ?
C8 C31 1.488(3) . ?
C9 C10 1.520(3) . ?
C10 H10 1.0000 . ?
C10 C11 1.509(3) . ?
C10 C17 1.605(3) . ?
C11 C12 1.389(3) . ?
C12 H12 0.9500 . ?
C12 C13 1.393(3) . ?
C13 H13 0.9500 . ?
C13 C14 1.384(3) . ?
C14 H14 0.9500 . ?
C15 C16 1.402(3) . ?
C15 C28 1.399(3) . ?
C15 C33 1.479(3) . ?
C16 C17 1.513(3) . ?
C16 C25 1.397(3) . ?
C17 H17 1.0000 . ?
C17 C18 1.508(3) . ?
C18 C19 1.389(3) . ?
C18 C23 1.403(3) . ?
C19 H19 0.9500 . ?
C19 C20 1.384(3) . ?
C20 H20 0.9500 . ?
C20 C21 1.375(4) . ?
C21 H21 0.9500 . ?
C21 C22 1.406(3) . ?
C22 C23 1.404(3) . ?
C22 C35 1.483(3) . ?
C23 C24 1.529(3) . ?
C24 H24 1.0000 . ?
C24 C25 1.514(3) . ?
C25 C26 1.382(3) . ?
C26 H26 0.9500 . ?
C26 C27 1.393(3) . ?
C27 H27 0.9500 . ?
C27 C28 1.387(3) . ?
C28 H28 0.9500 . ?
C29 H29 0.9500 . ?
C29 C30 1.335(3) . ?
C30 H30 0.9500 . ?
C31 H31 0.9500 . ?
C31 C32 1.331(3) . ?
C32 H32 0.9500 . ?
C33 H33 0.9500 . ?
C33 C34 1.340(3) . ?
C34 H34 0.9500 . ?
C35 H35 0.9500 . ?
C35 C36 1.348(3) . ?
C36 H36 0.9500 . ?
C37 H37 1.0000 . ?
C38 H38A 0.9800 . ?
C38 H38B 0.9800 . ?
C38 H38C 0.9800 . ?
C39 H39A 0.9800 . ?
C39 H39B 0.9800 . ?
C39 H39C 0.9800 . ?
C40 H40A 0.9800 . ?
C40 H40B 0.9800 . ?
C40 H40C 0.9800 . ?
C41 H41A 0.9800 . ?
C41 H41B 0.9800 . ?
C41 H41C 0.9800 . ?
C42 H42A 0.9800 . ?
C42 H42B 0.9800 . ?
C42 H42C 0.9800 . ?
C43 H43A 0.9800 . ?
C43 H43B 0.9800 . ?
C43 H43C 0.9800 . ?
C44 H44 1.0000 . ?
C45 H45A 0.9800 . ?
C45 H45B 0.9800 . ?
C45 H45C 0.9800 . ?
C46 H46A 0.9800 . ?
C46 H46B 0.9800 . ?
C46 H46C 0.9800 . ?
C47 H47A 0.9800 . ?
C47 H47B 0.9800 . ?
C47 H47C 0.9800 . ?
C48 H48A 0.9800 . ?
C48 H48B 0.9800 . ?
C48 H48C 0.9800 . ?
C49 H49A 0.9800 . ?
C49 H49B 0.9800 . ?
C49 H49C 0.9800 . ?
C50 H50A 0.9800 . ?
C50 H50B 0.9800 . ?
C50 H50C 0.9800 . ?
C51 H51 1.0000 . ?
C52 H52A 0.9800 . ?
C52 H52B 0.9800 . ?
C52 H52C 0.9800 . ?
C53 H53A 0.9800 . ?
C53 H53B 0.9800 . ?
C53 H53C 0.9800 . ?
C54 H54A 0.9800 . ?
C54 H54B 0.9800 . ?
C54 H54C 0.9800 . ?
C55 H55A 0.9800 . ?
C55 H55B 0.9800 . ?
C55 H55C 0.9800 . ?
C56 H56A 0.9800 . ?
C56 H56B 0.9800 . ?
C56 H56C 0.9800 . ?
C57 H57A 0.9800 . ?
C57 H57B 0.9800 . ?
C57 H57C 0.9800 . ?
C58 H58 1.0000 . ?
C59 H59A 0.9800 . ?
C59 H59B 0.9800 . ?
C59 H59C 0.9800 . ?
C60 H60A 0.9800 . ?
C60 H60B 0.9800 . ?
C60 H60C 0.9800 . ?
C61 H61A 0.9800 . ?
C61 H61B 0.9800 . ?
C61 H61C 0.9800 . ?
C62 H62A 0.9800 . ?
C62 H62B 0.9800 . ?
C62 H62C 0.9800 . ?
C62B H62D 0.9800 . ?
C62B H62E 0.9800 . ?
C62B H62F 0.9800 . ?
C63 H63A 0.9800 . ?
C63 H63B 0.9800 . ?
C63 H63C 0.9800 . ?
C63B H63D 0.9800 . ?
C63B H63E 0.9800 . ?
C63B H63F 0.9800 . ?
C64 H64A 0.9800 . ?
C64 H64B 0.9800 . ?
C64 H64C 0.9800 . ?
C64B H64D 0.9800 . ?
C64B H64E 0.9800 . ?
C64B H64F 0.9800 . ?
C65 H65 1.0000 . ?
C66 H66A 0.9800 . ?
C66 H66B 0.9800 . ?
C66 H66C 0.9800 . ?
C67 H67A 0.9800 . ?
C67 H67B 0.9800 . ?
C67 H67C 0.9800 . ?
C68 H68A 0.9800 . ?
C68 H68B 0.9800 . ?
C68 H68C 0.9800 . ?
C69 H69A 0.9800 . ?
C69 H69B 0.9800 . ?
C69 H69C 0.9800 . ?
C70 H70A 0.9800 . ?
C70 H70B 0.9800 . ?
C70 H70C 0.9800 . ?
C71 H71A 0.9800 . ?
C71 H71B 0.9800 . ?
C71 H71C 0.9800 . ?
C72 H72 1.0000 . ?
C73 H73A 0.9800 . ?
C73 H73B 0.9800 . ?
C73 H73C 0.9800 . ?
C74 H74A 0.9800 . ?
C74 H74B 0.9800 . ?
C74 H74C 0.9800 . ?
C75 H75A 0.9800 . ?
C75 H75B 0.9800 . ?
C75 H75C 0.9800 . ?
C76 H76A 0.9800 . ?
C76 H76B 0.9800 . ?
C76 H76C 0.9800 . ?
C77 H77A 0.9800 . ?
C77 H77B 0.9800 . ?
C77 H77C 0.9800 . ?
C78 H78A 0.9800 . ?
C78 H78B 0.9800 . ?
C78 H78C 0.9800 . ?
C79 H79 1.0000 . ?
C80 H80A 0.9800 . ?
C80 H80B 0.9800 . ?
C80 H80C 0.9800 . ?
C81 H81A 0.9800 . ?
C81 H81B 0.9800 . ?
C81 H81C 0.9800 . ?
C82 H82A 0.9800 . ?
C82 H82B 0.9800 . ?
C82 H82C 0.9800 . ?
C83 H83A 0.9800 . ?
C83 H83B 0.9800 . ?
C83 H83C 0.9800 . ?
C84 H84A 0.9800 . ?
C84 H84B 0.9800 . ?
C84 H84C 0.9800 . ?
C85 H85A 0.9800 . ?
C85 H85B 0.9800 . ?
C85 H85C 0.9800 . ?
C86 H86 1.0000 . ?
C87 H87A 0.9800 . ?
C87 H87B 0.9800 . ?
C87 H87C 0.9800 . ?
C88 H88A 0.9800 . ?
C88 H88B 0.9800 . ?
C88 H88C 0.9800 . ?
C89 H89A 0.9800 . ?
C89 H89B 0.9800 . ?
C89 H89C 0.9800 . ?
C90 H90A 0.9800 . ?
C90 H90B 0.9800 . ?
C90 H90C 0.9800 . ?
C91 H91A 0.9800 . ?
C91 H91B 0.9800 . ?
C91 H91C 0.9800 . ?
C92 H92A 0.9800 . ?
C92 H92B 0.9800 . ?
C92 H92C 0.9800 . ?
C93 H93 0.9500 . ?
C93 C94 1.365(7) . ?
C93 C98 1.376(6) . ?
C94 H94 0.9500 . ?
C94 C95 1.353(7) . ?
C95 H95 0.9500 . ?
C95 C96 1.380(8) . ?
C96 H96 0.9500 . ?
C96 C97 1.363(7) . ?
C97 H97 0.9500 . ?
C97 C98 1.360(6) . ?
C98 H98 0.9500 . ?

loop_
_exptl_oxdiff_crystal_face_indexfrac_h
_exptl_oxdiff_crystal_face_indexfrac_k
_exptl_oxdiff_crystal_face_indexfrac_l
_exptl_oxdiff_crystal_face_x
_exptl_oxdiff_crystal_face_y
_exptl_oxdiff_crystal_face_z
0.0007 0.0000 0.9997 0.0016 0.0080 0.0698
-0.0007 -0.0000 -0.9997 -0.0016 -0.0080 -0.0698
-0.0005 -0.9999 0.0005 -0.0108 0.0800 -0.0321
0.0005 0.9999 -0.0005 0.0108 -0.0800 0.0321
1.0004 -0.0001 0.0003 -0.0986 -0.0220 0.0342
-1.0004 0.0001 -0.0003 0.0986 0.0220 -0.0342
